data_7121929
loop_
_publ_author_name
'Mei, Lei'
'Xu, Chao'
'Wu, Qun-Yan'
'Hu, Kong-Qiu'
'Yuan, Li-Yong'
'Chen, Jing'
'Xiao, Cheng-Liang'
'Wang, Shu-Ao'
'Chai, Zhi-Fang'
'Shi, Wei-Qun'

_publ_section_title
;
 A neptunium(v)-mediated interwoven transuranium-rotaxane network
 incorporating a mechanically interlocked [c2]daisy chain unit.
;
_journal_issue 62
_journal_name_full 'Chemical communications (Cambridge, England)'
_journal_page_first 8645
_journal_page_last 8648
_journal_paper_doi 10.1039/c8cc05122d
_journal_volume 54
_journal_year 2018
_chemical_formula_moiety '2(C36 H36 N24 O12), C9 H11 N O2, C18 H21 N2 O4, C9 H10 N O2, 4(Cl O4), 14(O)'
_chemical_formula_sum 'C108 H114 Cl4 N52 O62'
_chemical_formula_weight 3274.31
_space_group_crystal_system triclinic
_space_group_IT_number 2
_space_group_name_Hall '-P 1'
_space_group_name_H-M_alt 'P -1'
_symmetry_space_group_name_Hall '-P 1'
_symmetry_space_group_name_H-M 'P -1'
_atom_sites_solution_hydrogens geom
_atom_sites_solution_primary direct
_audit_creation_date 2018-04-03
_audit_creation_method
;
Olex2 1.2
(compiled 2017.08.10 svn.r3458 for OlexSys, GUI svn.r5381)
;
_audit_update_record
;
2018-05-24 deposited with the CCDC.
2018-07-06 downloaded from the CCDC.
;
_cell_angle_alpha 86.375(5)
_cell_angle_beta 88.628(5)
_cell_angle_gamma 67.119(4)
_cell_formula_units_Z 2
_cell_length_a 12.6870(12)
_cell_length_b 15.9445(15)
_cell_length_c 35.622(3)
_cell_measurement_reflns_used 9772
_cell_measurement_temperature 170(2)
_cell_measurement_theta_max 58.34
_cell_measurement_theta_min 3.19
_cell_volume 6625.6(11)
_computing_cell_refinement 'SAINT v8.37A (Bruker, 2015)'
_computing_data_reduction 'SAINT v8.37A (Bruker, 2015)'
_computing_molecular_graphics 'Olex2 (Dolomanov et al., 2009)'
_computing_publication_material 'Olex2 (Dolomanov et al., 2009)'
_computing_structure_refinement 'XL (Sheldrick, 2008)'
_computing_structure_solution 'ShelXS-1997 (Sheldrick, 2008)'
_diffrn_ambient_temperature 170.0
_diffrn_detector_area_resol_mean 8
_diffrn_measured_fraction_theta_full 0.722
_diffrn_measured_fraction_theta_max 0.922
_diffrn_measurement_device_type 'Bruker APEX-II CCD'
_diffrn_measurement_method '\f and \w scans'
_diffrn_radiation_monochromator graphite
_diffrn_radiation_type CuK\a
_diffrn_radiation_wavelength 1.54178
_diffrn_reflns_av_R_equivalents 0.0678
_diffrn_reflns_av_unetI/netI 0.1125
_diffrn_reflns_Laue_measured_fraction_full 0.722
_diffrn_reflns_Laue_measured_fraction_max 0.922
_diffrn_reflns_limit_h_max 14
_diffrn_reflns_limit_h_min -13
_diffrn_reflns_limit_k_max 17
_diffrn_reflns_limit_k_min -17
_diffrn_reflns_limit_l_max 39
_diffrn_reflns_limit_l_min -37
_diffrn_reflns_number 38233
_diffrn_reflns_point_group_measured_fraction_full 0.722
_diffrn_reflns_point_group_measured_fraction_max 0.922
_diffrn_reflns_theta_full 67.679
_diffrn_reflns_theta_max 58.447
_diffrn_reflns_theta_min 3.192
_diffrn_source 'sealed tube'
_diffrn_standards_number 0
_exptl_absorpt_coefficient_mu 1.889
_exptl_absorpt_correction_T_max 0.7514
_exptl_absorpt_correction_T_min 0.6254
_exptl_absorpt_correction_type multi-scan
_exptl_absorpt_process_details
'SADABS-2014/5 (Bruker,2014/5) was used for absorption correction. wR2(int) was 0.1038 before and 0.0601 after correction. The Ratio of minimum to maximum transmission is 0.8323. The \l/2 correction factor is Not present.'
_exptl_crystal_colour colourless
_exptl_crystal_colour_primary colourless
_exptl_crystal_density_diffrn 1.641
_exptl_crystal_description block
_exptl_crystal_F_000 3380
_refine_diff_density_max 1.420
_refine_diff_density_min -1.003
_refine_diff_density_rms 0.152
_refine_ls_extinction_method none
_refine_ls_goodness_of_fit_ref 1.124
_refine_ls_hydrogen_treatment constr
_refine_ls_matrix_type full
_refine_ls_number_parameters 2047
_refine_ls_number_reflns 17292
_refine_ls_number_restraints 30
_refine_ls_restrained_S_all 1.130
_refine_ls_R_factor_all 0.2023
_refine_ls_R_factor_gt 0.1290
_refine_ls_shift/su_max 0.001
_refine_ls_shift/su_mean 0.000
_refine_ls_structure_factor_coef Fsqd
_refine_ls_weighting_details 'w=1/[\s^2^(Fo^2^)+(0.3200P)^2^] where P=(Fo^2^+2Fc^2^)/3'
_refine_ls_weighting_scheme calc
_refine_ls_wR_factor_gt 0.3611
_refine_ls_wR_factor_ref 0.4344
_reflns_Friedel_coverage 0.000
_reflns_number_gt 10733
_reflns_number_total 17292
_reflns_threshold_expression 'I > 2\s(I)'
_cod_data_source_file c8cc05122d2.cif
_cod_data_source_block H2L_ClO4_2
_cod_depositor_comments 'Adding full bibliography for 7121928--7121931.cif.'
_cod_original_cell_volume 6625.7(11)
_cod_database_code 7121929
_shelxl_version_number 2014-3
_shelx_space_group_comment
;
The symmetry employed for this shelxl refinement is uniquely defined
by the following loop, which should always be used as a source of
symmetry information in preference to the above space-group names.
They are only intended as comments.
;
_olex2_refinement_description
;
1. Fixed Uiso
 At 1.2 times of:
  All C(H) groups, All C(H,H) groups
 At 1.5 times of:
  All O(H) groups
2. Uiso/Uaniso restraints and constraints
Uanis(O37) \\sim Ueq, Uanis(O41) \\sim Ueq, Uanis(O48) \\sim Ueq, Uanis(O49)
\\sim Ueq, Uanis(O55) \\sim Ueq: with sigma of 0.01 and sigma for terminal
atoms of 0.02
3. Others
 Sof(O50')=1-FVAR(1)
 Sof(O50)=FVAR(1)
4.a Ternary CH refined with riding coordinates:
 C02Q(H02Q), C02R(H02R), C02S(H02S), C02T(H02T), C02X(H02X), C03A(H03A),
 C03F(H03F), C03G(H03G), C03N(H03N), C04K(H04K), C031(H031), C035(H035),
 C02V(H02V), C03C(H03Q), C03O(H03T), C04C(H04I), C04F(H04J), C047(H047),
 C03T(H03W), C04A(H04R), C05E(H05K), C05F(H05L), C05Y(H05Y), C049(H049)
4.b Secondary CH2 refined with riding coordinates:
 C03B(H03B,H03C), C03I(H03D,H03E), C03P(H03H,H03I), C03Q(H03J,H03K), C03S(H03L,
 H03M), C04B(H04A,H04B), C04E(H04C,H04D), C05R(H05A,H05B), C038(H03O,H03P),
 C044(H04E,H04F), C046(H04G,H04H), C055(H05C,H05D), C03M(H03R,H03S), C04J(H04L,
 H04M), C04O(H04N,H04O), C05L(H05E,H05F), C041(H04P,H04Q), C059(H05G,H05H),
 C03K(H03U,H03V), C03Y(H03X,H03Y), C04G(H04S,H04T), C05D(H05I,H05J), C05X(H05M,
 H05N), C050(H05O,H05P), C04V(H04,H), C042(H1AA,HA), C056(H2AA,HB), C03H(H03Z,
 HC), C04U(H04W,H04X), C05J(H05S,H05T), C05N(H05U,H05V), C05V(H05W,H05X),
 C052(H05Z,HD), C04N(H4AA,HE), C05A(H5AA,HF), C05M(H6AA,HG)
4.c Aromatic/amide H refined with riding coordinates:
 C04P(H04Y), C04S(H04Z), C05B(H05), C05C(H0AA), C04Q(H04U), C04T(H04V),
 C05G(H05Q), C05H(H05R), C051(H051), C053(H053), C058(H058), C060(H060),
 C04L(H3AA), C05S(H7AA), C05W(H8AA), C054(H054)
4.d Idealised tetrahedral OH refined as rotating group:
 O4(H4), O6(H6)
;
_olex2_submission_special_instructions 'No special instructions were received'

loop_
_space_group_symop_operation_xyz
'x, y, z'
'-x, -y, -z'

loop_
_atom_site_label
_atom_site_type_symbol
_atom_site_fract_x
_atom_site_fract_y
_atom_site_fract_z
_atom_site_U_iso_or_equiv
_atom_site_adp_type
_atom_site_occupancy
_atom_site_site_symmetry_order
_atom_site_calc_flag
_atom_site_refinement_flags_posn
_atom_site_refinement_flags_adp
_atom_site_refinement_flags_occupancy
_atom_site_disorder_assembly
_atom_site_disorder_group
C02Q C 0.9652(7) 0.3856(5) 0.7617(3) 0.025(2) Uani 1 1 d . . . . .
H02Q H 1.0471 0.3608 0.7698 0.030 Uiso 1 1 calc R . . . .
C02R C 0.7055(7) 0.4608(5) 0.8776(3) 0.020(2) Uani 1 1 d . . . . .
H02R H 0.7232 0.4607 0.9048 0.024 Uiso 1 1 calc R . . . .
C02S C 0.9562(8) 0.3894(5) 0.7194(3) 0.030(2) Uani 1 1 d . . . . .
H02S H 1.0336 0.3672 0.7074 0.036 Uiso 1 1 calc R . . . .
C02T C 0.6602(7) 0.4669(5) 0.6139(3) 0.029(2) Uani 1 1 d . . . . .
H02T H 0.6692 0.4660 0.5860 0.035 Uiso 1 1 calc R . . . .
C02U C 0.1745(7) 0.7305(5) 0.7547(3) 0.024(2) Uani 1 1 d . . . . .
C02X C 0.2366(7) 0.5884(5) 0.6473(3) 0.023(2) Uani 1 1 d . . . . .
H02X H 0.1657 0.6096 0.6315 0.027 Uiso 1 1 calc R . . . .
C03A C 0.0904(7) 0.6348(5) 0.7808(3) 0.029(2) Uani 1 1 d . . . . .
H03A H 0.0120 0.6610 0.7919 0.035 Uiso 1 1 calc R . . . .
C03B C 0.8635(8) 0.5239(6) 0.6713(3) 0.030(2) Uani 1 1 d . . . . .
H03B H 0.8477 0.5898 0.6708 0.036 Uiso 1 1 calc R . . . .
H03C H 0.9307 0.4949 0.6551 0.036 Uiso 1 1 calc R . . . .
C03D C 0.3313(7) 0.6869(5) 0.6526(3) 0.025(2) Uani 1 1 d . . . . .
C03F C 0.8139(8) 0.4285(5) 0.8533(2) 0.025(2) Uani 1 1 d . . . . .
H03F H 0.8837 0.4066 0.8696 0.030 Uiso 1 1 calc R . . . .
C03G C 0.7780(7) 0.4367(5) 0.6347(3) 0.025(2) Uani 1 1 d . . . . .
H03G H 0.8419 0.4243 0.6161 0.029 Uiso 1 1 calc R . . . .
C03I C 0.1567(8) 0.5018(5) 0.6938(3) 0.031(2) Uani 1 1 d . . . . .
H03D H 0.1682 0.4367 0.6972 0.037 Uiso 1 1 calc R . . . .
H03E H 0.0838 0.5342 0.6800 0.037 Uiso 1 1 calc R . . . .
C03N C 0.3462(8) 0.5559(5) 0.6228(3) 0.029(2) Uani 1 1 d . . . . .
H03N H 0.3275 0.5544 0.5958 0.035 Uiso 1 1 calc R . . . .
C03P C 0.9052(8) 0.2937(5) 0.8139(3) 0.034(3) Uani 1 1 d . . . . .
H03H H 0.9001 0.2332 0.8143 0.041 Uiso 1 1 calc R . . . .
H03I H 0.9766 0.2862 0.8269 0.041 Uiso 1 1 calc R . . . .
C03Q C 0.1768(8) 0.5018(6) 0.8311(3) 0.031(3) Uani 1 1 d . . . . .
H03J H 0.1876 0.4367 0.8323 0.038 Uiso 1 1 calc R . . . .
H03K H 0.1115 0.5342 0.8476 0.038 Uiso 1 1 calc R . . . .
C03R C 0.6938(8) 0.3344(5) 0.6532(3) 0.031(3) Uani 1 1 d . . . . .
C03S C 0.5077(8) 0.4006(5) 0.6194(3) 0.030(2) Uani 1 1 d . . . . .
H03L H 0.5092 0.3385 0.6250 0.036 Uiso 1 1 calc R . . . .
H03M H 0.4955 0.4147 0.5920 0.036 Uiso 1 1 calc R . . . .
C03U C 0.7065(8) 0.5823(5) 0.8372(3) 0.029(2) Uani 1 1 d . . . . .
C03X C 0.3789(8) 0.4347(5) 0.8515(3) 0.027(2) Uani 1 1 d . . . . .
C03Z C 0.3588(8) 0.6861(5) 0.8481(3) 0.031(3) Uani 1 1 d . . . . .
C04B C 0.1622(8) 0.7243(5) 0.8237(3) 0.035(3) Uani 1 1 d . . . . .
H04A H 0.0935 0.7293 0.8386 0.042 Uiso 1 1 calc R . . . .
H04B H 0.1629 0.7861 0.8198 0.042 Uiso 1 1 calc R . . . .
C04E C 0.4936(7) 0.6246(5) 0.6086(3) 0.033(3) Uani 1 1 d . . . . .
H04C H 0.4934 0.6867 0.6089 0.040 Uiso 1 1 calc R . . . .
H04D H 0.4914 0.6106 0.5820 0.040 Uiso 1 1 calc R . . . .
C04H C 0.3456(8) 0.4352(5) 0.6639(3) 0.030(2) Uani 1 1 d . . . . .
C04K C 0.2721(8) 0.5844(5) 0.8670(3) 0.037(3) Uani 1 1 d . . . . .
H04K H 0.2104 0.5979 0.8865 0.045 Uiso 1 1 calc R . . . .
C04M C 0.1803(7) 0.4842(5) 0.7628(3) 0.031(3) Uani 1 1 d . . . . .
C04R C 0.8805(8) 0.2884(5) 0.7464(3) 0.034(3) Uani 1 1 d . . . . .
C05R C 0.5442(8) 0.6173(5) 0.8806(3) 0.036(3) Uani 1 1 d . . . . .
H05A H 0.5564 0.6034 0.9080 0.043 Uiso 1 1 calc R . . . .
H05B H 0.5432 0.6792 0.8749 0.043 Uiso 1 1 calc R . . . .
C030 C 0.7236(8) 0.3302(5) 0.8471(2) 0.025(2) Uani 1 1 d . . . . .
C031 C 0.0853(7) 0.6357(5) 0.7380(2) 0.023(2) Uani 1 1 d . . . . .
H031 H 0.0046 0.6600 0.7286 0.027 Uiso 1 1 calc R . . . .
C035 C 0.3919(8) 0.5515(6) 0.8851(3) 0.035(3) Uani 1 1 d . . . . .
H035 H 0.3869 0.5487 0.9132 0.042 Uiso 1 1 calc R . . . .
C037 C 0.8668(7) 0.5378(5) 0.7396(3) 0.031(3) Uani 1 1 d . . . . .
C038 C 0.8881(7) 0.2971(5) 0.6761(3) 0.028(2) Uani 1 1 d . . . . .
H03O H 0.9565 0.2921 0.6610 0.034 Uiso 1 1 calc R . . . .
H03P H 0.8870 0.2354 0.6798 0.034 Uiso 1 1 calc R . . . .
C039 C 0.6641(8) 0.5862(5) 0.6472(2) 0.023(2) Uani 1 1 d . . . . .
C044 C 0.1494(8) 0.7252(5) 0.6864(3) 0.029(2) Uani 1 1 d . . . . .
H04E H 0.0780 0.7323 0.6735 0.035 Uiso 1 1 calc R . . . .
H04F H 0.1546 0.7856 0.6854 0.035 Uiso 1 1 calc R . . . .
C046 C 0.8997(8) 0.5151(6) 0.8083(3) 0.032(2) Uani 1 1 d . . . . .
H04G H 0.9725 0.4805 0.8218 0.038 Uiso 1 1 calc R . . . .
H04H H 0.8904 0.5798 0.8055 0.038 Uiso 1 1 calc R . . . .
C055 C 0.5536(7) 0.3936(5) 0.8885(3) 0.027(2) Uani 1 1 d . . . . .
H05C H 0.5545 0.4058 0.9154 0.033 Uiso 1 1 calc R . . . .
H05D H 0.5529 0.3320 0.8873 0.033 Uiso 1 1 calc R . . . .
N00X N 0.9104(6) 0.3260(4) 0.7748(2) 0.0282(19) Uani 1 1 d . . . . .
N00Y N 0.5998(7) 0.5585(4) 0.6263(2) 0.033(2) Uani 1 1 d . . . . .
N01C N 0.8090(6) 0.3554(4) 0.8336(2) 0.028(2) Uani 1 1 d . . . . .
N01E N 0.7883(6) 0.3552(4) 0.6560(2) 0.031(2) Uani 1 1 d . . . . .
N01F N 0.1493(6) 0.5390(4) 0.7929(2) 0.033(2) Uani 1 1 d . . . . .
N01H N 0.1550(6) 0.6907(4) 0.7877(2) 0.029(2) Uani 1 1 d . . . . .
N01I N 0.7673(6) 0.5128(4) 0.6558(2) 0.033(2) Uani 1 1 d . . . . .
N01J N 0.6168(6) 0.4006(5) 0.6289(2) 0.034(2) Uani 1 1 d . . . . .
N01K N 0.2457(6) 0.6627(4) 0.6667(2) 0.029(2) Uani 1 1 d . . . . .
N01N N 0.4114(6) 0.4649(4) 0.6390(2) 0.0257(19) Uani 1 1 d . . . . .
N01P N 0.2789(6) 0.5089(4) 0.8453(2) 0.029(2) Uani 1 1 d . . . . .
N01Q N 0.9066(7) 0.4807(4) 0.7713(2) 0.033(2) Uani 1 1 d . . . . .
N01Z N 0.4356(6) 0.6184(5) 0.8715(2) 0.036(2) Uani 1 1 d . . . . .
N010 N 0.4490(6) 0.4606(4) 0.8711(2) 0.029(2) Uani 1 1 d . . . . .
N011 N 0.2483(6) 0.5089(4) 0.6712(2) 0.031(2) Uani 1 1 d . . . . .
N012 N 0.2639(6) 0.6656(4) 0.8446(2) 0.032(2) Uani 1 1 d . . . . .
N013 N 0.8918(6) 0.4858(4) 0.7093(2) 0.032(2) Uani 1 1 d . . . . .
N015 N 0.8966(6) 0.3300(4) 0.7124(2) 0.031(2) Uani 1 1 d . . . . .
N016 N 0.6572(6) 0.3949(4) 0.8707(2) 0.0275(19) Uani 1 1 d . . . . .
N017 N 0.6403(6) 0.5531(4) 0.8612(2) 0.0254(18) Uani 1 1 d . . . . .
N018 N 0.1467(6) 0.5384(4) 0.7303(2) 0.031(2) Uani 1 1 d . . . . .
N022 N 0.8068(6) 0.5084(4) 0.8304(2) 0.030(2) Uani 1 1 d . . . . .
N029 N 0.3936(6) 0.6224(4) 0.6276(2) 0.032(2) Uani 1 1 d . . . . .
N70 N 0.1434(6) 0.6950(4) 0.7258(2) 0.030(2) Uani 1 1 d . . . . .
O21 O 0.8211(6) 0.6201(4) 0.7386(2) 0.042(2) Uani 1 1 d . . . . .
O22 O 0.6854(5) 0.6607(3) 0.82493(18) 0.0340(17) Uani 1 1 d . . . . .
O23 O 0.3730(5) 0.7520(4) 0.83420(19) 0.0381(18) Uani 1 1 d . . . . .
O24 O 0.2157(6) 0.7892(4) 0.7520(2) 0.0399(18) Uani 1 1 d . . . . .
O25 O 0.3468(5) 0.7536(4) 0.65961(18) 0.0317(16) Uani 1 1 d . . . . .
O26 O 0.6382(6) 0.6632(4) 0.6581(2) 0.042(2) Uani 1 1 d . . . . .
O27 O 0.8441(5) 0.2281(4) 0.74921(19) 0.0346(17) Uani 1 1 d . . . . .
O28 O 0.7080(5) 0.2629(4) 0.83939(18) 0.0304(16) Uani 1 1 d . . . . .
O29 O 0.3991(5) 0.3600(4) 0.8394(2) 0.0401(19) Uani 1 1 d . . . . .
O30 O 0.2233(5) 0.4018(4) 0.7647(2) 0.0404(19) Uani 1 1 d . . . . .
O31 O 0.3707(5) 0.3574(3) 0.67727(18) 0.0351(18) Uani 1 1 d . . . . .
O32 O 0.6796(5) 0.2687(4) 0.6674(2) 0.0382(19) Uani 1 1 d . . . . .
C02V C 1.0731(7) 0.2956(5) 0.9726(3) 0.027(2) Uani 1 1 d . . . . .
H02V H 1.0975 0.3473 0.9659 0.032 Uiso 1 1 calc R . . . .
C03C C 0.9499(8) 0.3291(5) 0.9887(3) 0.030(2) Uani 1 1 d . . . . .
H03Q H 0.9174 0.3962 0.9921 0.036 Uiso 1 1 calc R . . . .
C03E C 1.0832(7) 0.2314(5) 1.0327(3) 0.022(2) Uani 1 1 d . . . . .
C03J C 0.6760(8) 0.2195(5) 0.9825(3) 0.030(2) Uani 1 1 d . . . . .
C03M C 0.7642(8) 0.3269(6) 0.9653(3) 0.037(3) Uani 1 1 d . . . . .
H03R H 0.7355 0.3219 0.9403 0.044 Uiso 1 1 calc R . . . .
H03S H 0.7259 0.3912 0.9719 0.044 Uiso 1 1 calc R . . . .
C03O C 1.3820(8) -0.0103(5) 0.9396(3) 0.034(3) Uani 1 1 d . . . . .
H03T H 1.4591 -0.0301 0.9274 0.041 Uiso 1 1 calc R . . . .
C04C C 0.6412(8) 0.2329(6) 1.0456(3) 0.037(3) Uani 1 1 d . . . . .
H04I H 0.5635 0.2713 1.0550 0.044 Uiso 1 1 calc R . . . .
C04F C 0.7064(8) 0.2928(5) 1.0311(3) 0.034(3) Uani 1 1 d . . . . .
H04J H 0.6581 0.3591 1.0329 0.041 Uiso 1 1 calc R . . . .
C04J C 1.1485(8) 0.2178(5) 0.9107(3) 0.036(3) Uani 1 1 d . . . . .
H04L H 1.1925 0.2573 0.9089 0.043 Uiso 1 1 calc R . . . .
H04M H 1.1119 0.2223 0.8860 0.043 Uiso 1 1 calc R . . . .
C04O C 0.6781(9) 0.1128(6) 1.0996(3) 0.039(3) Uani 1 1 d . . . . .
H04N H 0.7207 0.1012 1.1235 0.047 Uiso 1 1 calc R . . . .
H04O H 0.5955 0.1419 1.1054 0.047 Uiso 1 1 calc R . . . .
C04Y C 0.9501(9) 0.2618(5) 0.9330(3) 0.034(3) Uani 1 1 d . . . . .
C05L C 1.4432(8) -0.1392(5) 0.9900(3) 0.036(3) Uani 1 1 d . . . . .
H05E H 1.4679 -0.1442 1.0165 0.043 Uiso 1 1 calc R . . . .
H05F H 1.5123 -0.1687 0.9745 0.043 Uiso 1 1 calc R . . . .
C033 C 0.8051(8) 0.1952(6) 1.0828(3) 0.033(3) Uani 1 1 d . . . . .
C036 C 1.3479(8) 0.0228(6) 1.0020(3) 0.033(3) Uani 1 1 d . . . . .
C041 C 0.8874(7) 0.3033(5) 1.0561(3) 0.028(2) Uani 1 1 d . . . . .
H04P H 0.9316 0.2849 1.0798 0.034 Uiso 1 1 calc R . . . .
H04Q H 0.8475 0.3705 1.0548 0.034 Uiso 1 1 calc R . . . .
C047 C 1.3274(8) 0.0950(6) 0.9429(3) 0.035(3) Uani 1 1 d . . . . .
H047 H 1.3810 0.1241 0.9338 0.042 Uiso 1 1 calc R . . . .
C048 C 1.2191(9) 0.0520(7) 0.9017(3) 0.035(3) Uani 1 1 d . . . . .
C059 C 1.2673(7) 0.1918(5) 0.9994(3) 0.034(3) Uani 1 1 d . . . . .
H05G H 1.2971 0.1820 1.0254 0.041 Uiso 1 1 calc R . . . .
H05H H 1.2981 0.2327 0.9852 0.041 Uiso 1 1 calc R . . . .
N00S N 0.7319(6) 0.2699(4) 0.9927(2) 0.0257(18) Uani 1 1 d . . . . .
N00V N 0.9669(5) 0.2768(4) 1.0242(2) 0.0240(18) Uani 1 1 d . . . . .
N01A N 1.3895(6) -0.0440(5) 0.9777(2) 0.035(2) Uani 1 1 d . . . . .
N01M N 0.7102(6) 0.1758(4) 1.0750(2) 0.032(2) Uani 1 1 d . . . . .
N01S N 1.2999(7) -0.0273(4) 0.9164(2) 0.035(2) Uani 1 1 d . . . . .
N01V N 1.1423(6) 0.2354(4) 1.0002(2) 0.032(2) Uani 1 1 d . . . . .
N01Y N 0.6336(6) 0.1878(4) 1.0130(3) 0.035(2) Uani 1 1 d . . . . .
N02A N 1.2271(7) 0.1234(5) 0.9190(2) 0.039(2) Uani 1 1 d . . . . .
N02B N 0.8862(7) 0.3046(5) 0.9626(3) 0.039(2) Uani 1 1 d . . . . .
N025 N 1.0606(6) 0.2506(4) 0.9389(2) 0.032(2) Uani 1 1 d . . . . .
N026 N 0.8035(6) 0.2632(5) 1.0568(2) 0.035(2) Uani 1 1 d . . . . .
N76 N 1.3067(7) 0.1039(5) 0.9818(2) 0.032(2) Uani 1 1 d . . . . .
O9 O 1.3505(6) 0.0121(4) 1.0364(2) 0.0413(18) Uani 1 1 d . . . . .
O10 O 1.1236(5) 0.1928(4) 1.0625(2) 0.0406(19) Uani 1 1 d . . . . .
O11 O 0.8730(6) 0.1620(4) 1.1081(2) 0.0366(18) Uani 1 1 d . . . . .
O12 O 1.1497(7) 0.0585(4) 0.8790(2) 0.046(2) Uani 1 1 d . . . . .
O13 O 0.9152(6) 0.2394(4) 0.9054(2) 0.0411(19) Uani 1 1 d . . . . .
O14 O 0.6647(5) 0.2028(4) 0.9495(2) 0.0360(17) Uani 1 1 d . . . . .
C02Y C 0.8267(9) 0.2031(5) 0.5837(3) 0.030(3) Uani 1 1 d . . . . .
C03K C 0.5642(7) 0.1306(5) 0.5253(3) 0.031(3) Uani 1 1 d . . . . .
H03U H 0.5340 0.1320 0.4998 0.037 Uiso 1 1 calc R . . . .
H03V H 0.4984 0.1593 0.5421 0.037 Uiso 1 1 calc R . . . .
C03L C 0.6633(7) -0.0353(6) 0.5151(3) 0.027(2) Uani 1 1 d . . . . .
C03T C 1.0477(8) 0.3014(5) 0.4581(3) 0.041(3) Uani 1 1 d . . . . .
H03W H 1.0664 0.3531 0.4469 0.049 Uiso 1 1 calc R . . . .
C03Y C 0.7477(7) -0.2014(5) 0.5200(3) 0.034(3) Uani 1 1 d . . . . .
H03X H 0.7066 -0.1924 0.4958 0.040 Uiso 1 1 calc R . . . .
H03Y H 0.7219 -0.2410 0.5371 0.040 Uiso 1 1 calc R . . . .
C04A C 0.6520(8) 0.2316(5) 0.5549(3) 0.034(3) Uani 1 1 d . . . . .
H04R H 0.5781 0.2676 0.5674 0.041 Uiso 1 1 calc R . . . .
C04G C 0.7422(8) 0.3269(6) 0.4668(3) 0.036(3) Uani 1 1 d . . . . .
H04S H 0.7065 0.3911 0.4737 0.043 Uiso 1 1 calc R . . . .
H04T H 0.7041 0.3215 0.4436 0.043 Uiso 1 1 calc R . . . .
C05D C 0.7158(9) 0.1133(5) 0.6095(3) 0.032(2) Uani 1 1 d . . . . .
H05I H 0.7642 0.1051 0.6319 0.038 Uiso 1 1 calc R . . . .
H05J H 0.6348 0.1408 0.6175 0.038 Uiso 1 1 calc R . . . .
C05E C 0.7076(8) 0.2935(5) 0.5348(3) 0.040(3) Uani 1 1 d . . . . .
H05K H 0.6570 0.3593 0.5366 0.048 Uiso 1 1 calc R . . . .
C05F C 0.9332(8) 0.3359(5) 0.4806(3) 0.033(3) Uani 1 1 d . . . . .
H05L H 0.9005 0.4036 0.4822 0.040 Uiso 1 1 calc R . . . .
C05O C 0.6657(7) 0.2137(6) 0.4893(4) 0.033(3) Uani 1 1 d . . . . .
C05Q C 0.9166(9) 0.2585(6) 0.4281(4) 0.038(3) Uani 1 1 d . . . . .
C05X C 1.1044(8) 0.2182(5) 0.3974(3) 0.035(3) Uani 1 1 d . . . . .
H05M H 1.0578 0.2202 0.3752 0.042 Uiso 1 1 calc R . . . .
H05N H 1.1437 0.2604 0.3917 0.042 Uiso 1 1 calc R . . . .
C05Y C 0.6509(8) 0.0054(5) 0.5783(3) 0.036(3) Uani 1 1 d . . . . .
H05Y H 0.5793 0.0256 0.5937 0.043 Uiso 1 1 calc R . . . .
C032 C 1.0823(8) 0.2440(5) 0.5225(3) 0.025(2) Uani 1 1 d . . . . .
C045 C 0.8212(8) -0.0523(6) 0.6097(3) 0.032(3) Uani 1 1 d . . . . .
C049 C 0.7057(8) -0.1016(5) 0.5762(3) 0.035(3) Uani 1 1 d . . . . .
H049 H 0.6561 -0.1312 0.5885 0.043 Uiso 1 1 calc R . . . .
C050 C 0.8922(8) 0.3157(5) 0.5507(3) 0.030(2) Uani 1 1 d . . . . .
H05O H 0.9423 0.3019 0.5730 0.036 Uiso 1 1 calc R . . . .
H05P H 0.8480 0.3824 0.5485 0.036 Uiso 1 1 calc R . . . .
N01G N 0.7223(6) 0.2696(4) 0.4965(2) 0.0284(19) Uani 1 1 d . . . . .
N01U N 0.6272(6) 0.0354(4) 0.5388(2) 0.035(2) Uani 1 1 d . . . . .
N01X N 0.7383(7) 0.1761(4) 0.5816(2) 0.032(2) Uani 1 1 d . . . . .
N02C N 0.8617(6) 0.3051(5) 0.4587(2) 0.032(2) Uani 1 1 d . . . . .
N019 N 0.7381(6) 0.0247(4) 0.5953(2) 0.0271(19) Uani 1 1 d . . . . .
N020 N 0.8131(6) 0.2703(5) 0.5565(2) 0.034(2) Uani 1 1 d . . . . .
N023 N 0.7166(6) -0.1136(4) 0.5361(2) 0.030(2) Uani 1 1 d . . . . .
N71 N 1.0288(7) 0.2489(5) 0.4299(2) 0.037(2) Uani 1 1 d . . . . .
N72 N 1.1297(7) 0.2480(4) 0.4867(3) 0.039(2) Uani 1 1 d . . . . .
N73 N 0.9642(6) 0.2883(4) 0.5169(2) 0.028(2) Uani 1 1 d . . . . .
N74 N 0.6363(6) 0.1830(4) 0.5240(2) 0.034(2) Uani 1 1 d . . . . .
N75 N 0.8100(6) -0.1255(4) 0.5957(2) 0.030(2) Uani 1 1 d . . . . .
O15 O 1.1294(5) 0.2076(4) 0.5501(2) 0.0366(18) Uani 1 1 d . . . . .
O16 O 0.9046(6) 0.1729(4) 0.60631(19) 0.0326(17) Uani 1 1 d . . . . .
O17 O 0.8963(6) -0.0558(4) 0.6317(2) 0.0404(19) Uani 1 1 d . . . . .
O18 O 0.8758(6) 0.2282(4) 0.4051(2) 0.0426(19) Uani 1 1 d . . . . .
O19 O 0.6518(6) 0.1922(4) 0.4588(2) 0.0384(18) Uani 1 1 d . . . . .
O20 O 0.6500(6) -0.0267(4) 0.4816(2) 0.0397(18) Uani 1 1 d . . . . .
C02Z C 0.9086(7) -0.0332(5) 0.8097(3) 0.030(2) Uani 1 1 d . . . . .
C04P C 0.8823(9) -0.0847(6) 0.8380(3) 0.039(3) Uani 1 1 d . . . . .
H04Y H 0.8713 -0.1383 0.8326 0.047 Uiso 1 1 calc R . . . .
C04S C 0.9284(9) 0.0408(6) 0.8185(3) 0.041(3) Uani 1 1 d . . . . .
H04Z H 0.9494 0.0756 0.7993 0.049 Uiso 1 1 calc R . . . .
C04V C 0.9726(8) -0.0077(6) 0.9466(3) 0.033(2) Uani 1 1 d . . . . .
H04 H 1.0422 -0.0008 0.9363 0.040 Uiso 1 1 calc R . . . .
H H 0.9860 -0.0732 0.9475 0.040 Uiso 1 1 calc R . . . .
C04W C 0.9100(8) -0.0568(6) 0.7687(3) 0.031(2) Uani 1 1 d . . . . .
C05B C 0.8725(10) -0.0579(6) 0.8736(3) 0.048(3) Uani 1 1 d . . . . .
H05 H 0.8521 -0.0922 0.8931 0.058 Uiso 1 1 calc R . . . .
C05C C 0.9182(9) 0.0656(6) 0.8548(3) 0.041(3) Uani 1 1 d . . . . .
H0AA H 0.9305 0.1183 0.8609 0.049 Uiso 1 1 calc R . . . .
C042 C 0.8730(9) 0.0449(6) 0.9214(3) 0.035(2) Uani 1 1 d . . . . .
H1AA H 0.8593 0.1104 0.9211 0.042 Uiso 1 1 calc R . . . .
HA H 0.8039 0.0376 0.9319 0.042 Uiso 1 1 calc R . . . .
C056 C 0.9502(8) 0.0260(6) 0.9857(3) 0.030(2) Uani 1 1 d . . . . .
H2AA H 0.8794 0.0201 0.9954 0.036 Uiso 1 1 calc R . . . .
HB H 0.9367 0.0916 0.9844 0.036 Uiso 1 1 calc R . . . .
N2 N 0.8905(7) 0.0151(4) 0.8819(2) 0.035(2) Uani 1 1 d . . . . .
O3 O 0.9182(7) -0.0071(5) 0.7436(2) 0.058(2) Uani 1 1 d . . . . .
O4 O 0.8997(6) -0.1347(4) 0.76528(19) 0.0407(18) Uani 1 1 d . . . . .
H4 H 0.8954 -0.1428 0.7424 0.061 Uiso 1 1 calc GR . . . .
C03H C 0.5269(9) 0.6353(5) 0.7584(3) 0.034(3) Uani 1 1 d . . . . .
H03Z H 0.4814 0.6463 0.7819 0.041 Uiso 1 1 calc R . . . .
HC H 0.6086 0.6136 0.7655 0.041 Uiso 1 1 calc R . . . .
C04I C 0.5309(8) 0.0958(5) 0.7103(3) 0.034(3) Uani 1 1 d . . . . .
C04Q C 0.4494(8) 0.2295(6) 0.7441(3) 0.035(3) Uani 1 1 d . . . . .
H04U H 0.3843 0.2754 0.7544 0.042 Uiso 1 1 calc R . . . .
C04T C 0.6451(8) 0.1689(5) 0.7324(3) 0.037(3) Uani 1 1 d . . . . .
H04V H 0.7176 0.1724 0.7349 0.045 Uiso 1 1 calc R . . . .
C04U C 0.4944(9) 0.7235(6) 0.7353(3) 0.040(3) Uani 1 1 d . . . . .
H04W H 0.4150 0.7424 0.7261 0.048 Uiso 1 1 calc R . . . .
H04X H 0.5454 0.7144 0.7132 0.048 Uiso 1 1 calc R . . . .
C05G C 0.4128(9) 0.9251(6) 0.7930(3) 0.041(3) Uani 1 1 d . . . . .
H05Q H 0.3454 0.9674 0.8038 0.049 Uiso 1 1 calc R . . . .
C05H C 0.4372(8) 0.1606(6) 0.7264(3) 0.036(3) Uani 1 1 d . . . . .
H05R H 0.3643 0.1572 0.7252 0.043 Uiso 1 1 calc R . . . .
C05I C 0.5175(9) 1.0056(6) 0.8231(3) 0.043(3) Uani 1 1 d . . . . .
C05J C 0.5231(9) 0.3969(6) 0.7425(3) 0.040(3) Uani 1 1 d . . . . .
H05S H 0.4403 0.4163 0.7375 0.048 Uiso 1 1 calc R . . . .
H05T H 0.5634 0.3872 0.7180 0.048 Uiso 1 1 calc R . . . .
C05N C 0.5082(8) 0.5611(6) 0.7384(3) 0.036(3) Uani 1 1 d . . . . .
H05U H 0.4262 0.5821 0.7318 0.043 Uiso 1 1 calc R . . . .
H05V H 0.5525 0.5508 0.7147 0.043 Uiso 1 1 calc R . . . .
C05P C 0.5150(8) 0.9311(6) 0.7987(3) 0.041(3) Uani 1 1 d . . . . .
C05V C 0.5641(9) 0.3086(5) 0.7659(3) 0.034(2) Uani 1 1 d . . . . .
H05W H 0.6455 0.2916 0.7723 0.041 Uiso 1 1 calc R . . . .
H05X H 0.5202 0.3177 0.7897 0.041 Uiso 1 1 calc R . . . .
C040 C 0.5236(8) 0.0220(5) 0.6876(3) 0.032(3) Uani 1 1 d . . . . .
C051 C 0.4055(9) 0.8581(6) 0.7716(3) 0.043(3) Uani 1 1 d . . . . .
H051 H 0.3340 0.8546 0.7669 0.051 Uiso 1 1 calc R . . . .
C052 C 0.5430(9) 0.4722(5) 0.7614(3) 0.034(2) Uani 1 1 d . . . . .
H05Z H 0.5001 0.4832 0.7854 0.041 Uiso 1 1 calc R . . . .
HD H 0.6253 0.4509 0.7676 0.041 Uiso 1 1 calc R . . . .
C053 C 0.6377(8) 0.0994(5) 0.7141(3) 0.031(2) Uani 1 1 d . . . . .
H053 H 0.7041 0.0542 0.7041 0.037 Uiso 1 1 calc R . . . .
C058 C 0.6035(9) 0.8024(6) 0.7626(3) 0.040(3) Uani 1 1 d . . . . .
H058 H 0.6700 0.7587 0.7520 0.048 Uiso 1 1 calc R . . . .
C060 C 0.6129(8) 0.8703(6) 0.7835(3) 0.047(3) Uani 1 1 d . . . . .
H060 H 0.6848 0.8742 0.7869 0.056 Uiso 1 1 calc R . . . .
N3 N 0.5524(7) 0.2327(4) 0.7471(2) 0.035(2) Uani 1 1 d . . . . .
N4 N 0.5028(6) 0.7985(4) 0.7577(2) 0.031(2) Uani 1 1 d . . . . .
O5 O 0.5960(6) -0.0171(4) 0.6653(2) 0.043(2) Uani 1 1 d . . . . .
O6 O 0.4286(5) 0.0077(4) 0.6942(2) 0.0421(19) Uani 1 1 d . . . . .
H6 H 0.4327 -0.0392 0.6837 0.063 Uiso 1 1 calc GR . . . .
O7 O 0.6087(7) 1.0220(5) 0.8184(3) 0.069(3) Uani 1 1 d . . . . .
O8 O 0.4393(7) 1.0422(5) 0.8444(3) 0.079(3) Uani 1 1 d . . . . .
C03V C 1.1478(8) 0.1136(7) 0.7147(3) 0.038(3) Uani 1 1 d . . . . .
C04D C 1.1484(8) 0.0746(6) 0.6783(3) 0.038(3) Uani 1 1 d . . . . .
C04L C 1.1113(8) 0.0056(7) 0.6752(3) 0.037(3) Uani 1 1 d . . . . .
H3AA H 1.0850 -0.0188 0.6968 0.044 Uiso 1 1 calc R . . . .
C04N C 1.0456(8) 0.0160(6) 0.5510(3) 0.033(3) Uani 1 1 d . . . . .
H4AA H 1.0312 0.0817 0.5475 0.040 Uiso 1 1 calc R . . . .
HE H 0.9809 0.0101 0.5653 0.040 Uiso 1 1 calc R . . . .
C05A C 1.1530(8) -0.0322(6) 0.5723(3) 0.038(3) Uani 1 1 d . . . . .
H5AA H 1.2177 -0.0279 0.5573 0.046 Uiso 1 1 calc R . . . .
HF H 1.1659 -0.0975 0.5761 0.046 Uiso 1 1 calc R . . . .
C05M C 1.0533(8) -0.0239(6) 0.5123(3) 0.035(3) Uani 1 1 d . . . . .
H6AA H 1.1203 -0.0200 0.4986 0.042 Uiso 1 1 calc R . . . .
HG H 1.0665 -0.0892 0.5162 0.042 Uiso 1 1 calc R . . . .
C05S C 1.1881(9) 0.1096(6) 0.6471(3) 0.049(3) Uani 1 1 d . . . . .
H7AA H 1.2154 0.1568 0.6490 0.059 Uiso 1 1 calc R . . . .
C05W C 1.1125(8) -0.0278(7) 0.6407(4) 0.048(3) Uani 1 1 d . . . . .
H8AA H 1.0859 -0.0752 0.6381 0.058 Uiso 1 1 calc R . . . .
C054 C 1.1866(9) 0.0729(6) 0.6126(3) 0.044(3) Uani 1 1 d . . . . .
H054 H 1.2114 0.0965 0.5905 0.053 Uiso 1 1 calc R . . . .
N1 N 1.1513(6) 0.0065(4) 0.6104(2) 0.029(2) Uani 1 1 d . . . . .
O1 O 1.1497(7) 0.0592(5) 0.7439(2) 0.055(2) Uani 1 1 d . . . . .
O2 O 1.1507(6) 0.1895(5) 0.7168(2) 0.057(2) Uani 1 1 d . . . . .
Cl1 Cl 0.3864(3) 0.41926(19) 0.99648(13) 0.0947(17) Uani 1 1 d . . . . .
O37 O 0.3689(16) 0.3435(9) 1.0090(6) 0.177(7) Uani 1 1 d . U . . .
O38 O 0.4178(12) 0.4537(8) 1.0329(3) 0.111(4) Uani 1 1 d . . . . .
O39 O 0.2983(8) 0.4922(5) 0.9782(4) 0.106(4) Uani 1 1 d . . . . .
O40 O 0.4793(11) 0.3934(11) 0.9761(4) 0.179(9) Uani 1 1 d . . . . .
Cl2 Cl 0.9514(3) 0.54240(17) 0.91726(9) 0.0529(8) Uani 1 1 d . . . . .
O33 O 0.9828(12) 0.5437(7) 0.9556(3) 0.105(4) Uani 1 1 d . . . . .
O34 O 0.8340(8) 0.5651(7) 0.9145(3) 0.085(3) Uani 1 1 d . . . . .
O35 O 0.9800(7) 0.6064(5) 0.8951(3) 0.070(3) Uani 1 1 d . . . . .
O36 O 1.0159(8) 0.4530(5) 0.9020(3) 0.071(3) Uani 1 1 d . . . . .
Cl3 Cl 0.6107(3) 0.58752(18) 0.50528(9) 0.0663(11) Uani 1 1 d . . . . .
O41 O 0.5235(12) 0.5613(10) 0.5239(4) 0.134(5) Uani 1 1 d . U . . .
O42 O 0.5978(10) 0.6683(5) 0.5183(4) 0.111(4) Uani 1 1 d . . . . .
O43 O 0.5846(9) 0.5988(8) 0.4659(3) 0.102(4) Uani 1 1 d . . . . .
O44 O 0.7076(10) 0.5127(6) 0.5133(3) 0.110(4) Uani 1 1 d . . . . .
O48 O 0.7993(17) 0.5832(13) 0.5749(6) 0.199(8) Uani 1 1 d . U . . .
Cl4 Cl 0.0943(3) 0.45637(17) 0.59418(10) 0.0591(10) Uani 1 1 d . . . . .
O57 O 0.0351(7) 0.5463(4) 0.6068(2) 0.065(3) Uani 1 1 d . . . . .
O58 O 0.0402(13) 0.4430(8) 0.5614(4) 0.131(5) Uani 1 1 d . . . . .
O59 O 0.0939(8) 0.3915(5) 0.6237(3) 0.095(4) Uani 1 1 d . . . . .
O60 O 0.2107(9) 0.4445(7) 0.5864(4) 0.112(5) Uani 1 1 d . . . . .
O45 O 0.4626(6) 0.8977(5) 0.5752(2) 0.049(2) Uani 1 1 d . . . . .
O46 O 0.4297(7) 0.8873(4) 0.6502(2) 0.054(2) Uani 1 1 d . . . . .
O47 O 0.7106(6) 0.7967(4) 0.6721(3) 0.059(2) Uani 1 1 d . . . . .
O49 O 0.7984(12) 0.7557(7) 0.8553(4) 0.132(5) Uani 1 1 d . U . . .
O50 O 0.6299(15) 0.8728(17) 0.9017(6) 0.110(11) Uani 0.51(2) 1 d . . P A 1
O50' O 0.6253(15) 0.7591(15) 0.9225(6) 0.096(11) Uani 0.49(2) 1 d . . P A 2
O52 O 0.2589(10) 0.3975(7) 0.9195(3) 0.109(4) Uani 1 1 d . . . . .
O53 O 0.4593(9) 0.2251(6) 0.9150(3) 0.092(3) Uani 1 1 d . . . . .
O54 O 0.6159(9) 0.1399(5) 0.8622(3) 0.094(4) Uani 1 1 d . . . . .
O55 O 0.2786(13) 0.2368(7) 0.8291(4) 0.138(5) Uani 1 1 d . U . . .
O61 O -0.1177(6) 0.8343(4) 0.69614(19) 0.0402(18) Uani 1 1 d . . . . .
O62 O 0.3178(6) 0.2498(5) 0.5674(2) 0.058(2) Uani 1 1 d . . . . .
O63 O 0.4292(7) 0.1950(5) 0.6350(3) 0.066(3) Uani 1 1 d . . . . .
O64 O 1.1545(7) 0.1326(5) 0.8065(2) 0.065(3) Uani 1 1 d . . . . .

loop_
_atom_site_aniso_label
_atom_site_aniso_U_11
_atom_site_aniso_U_22
_atom_site_aniso_U_33
_atom_site_aniso_U_23
_atom_site_aniso_U_13
_atom_site_aniso_U_12
C02Q 0.016(4) 0.024(4) 0.031(6) -0.003(4) 0.006(4) -0.003(3)
C02R 0.020(5) 0.018(4) 0.024(5) 0.000(3) -0.007(4) -0.008(3)
C02S 0.026(5) 0.021(4) 0.039(6) -0.004(4) 0.013(5) -0.004(4)
C02T 0.025(5) 0.025(4) 0.036(6) -0.008(4) 0.013(5) -0.009(4)
C02U 0.012(4) 0.020(4) 0.043(6) -0.006(4) -0.009(4) -0.008(4)
C02X 0.015(4) 0.022(4) 0.031(6) 0.000(4) 0.002(4) -0.008(3)
C03A 0.018(5) 0.026(4) 0.037(6) 0.005(4) 0.007(4) -0.003(4)
C03B 0.024(5) 0.030(5) 0.037(6) 0.003(4) 0.008(5) -0.013(4)
C03D 0.024(5) 0.021(4) 0.028(6) 0.013(4) -0.010(4) -0.007(4)
C03F 0.036(5) 0.015(4) 0.021(5) -0.003(4) 0.005(4) -0.007(4)
C03G 0.017(5) 0.025(4) 0.029(6) -0.002(4) 0.006(4) -0.007(3)
C03I 0.027(5) 0.024(4) 0.045(7) -0.003(4) 0.012(5) -0.014(4)
C03N 0.033(5) 0.023(4) 0.031(6) 0.006(4) 0.006(5) -0.013(4)
C03P 0.037(6) 0.016(4) 0.046(7) 0.001(4) 0.013(5) -0.007(4)
C03Q 0.027(5) 0.029(5) 0.034(6) 0.005(4) 0.010(5) -0.008(4)
C03R 0.027(5) 0.021(5) 0.034(6) -0.004(4) 0.013(5) 0.001(4)
C03S 0.034(6) 0.025(4) 0.032(6) -0.001(4) 0.007(5) -0.012(4)
C03U 0.042(6) 0.026(5) 0.026(6) -0.005(4) 0.007(5) -0.019(4)
C03X 0.030(5) 0.023(5) 0.033(6) 0.001(4) 0.011(5) -0.015(4)
C03Z 0.029(5) 0.018(4) 0.040(6) -0.003(4) 0.011(5) -0.004(4)
C04B 0.035(6) 0.020(4) 0.037(6) 0.002(4) 0.006(5) 0.002(4)
C04E 0.020(5) 0.021(4) 0.052(7) 0.006(4) 0.012(5) -0.004(4)
C04H 0.028(5) 0.022(5) 0.040(6) -0.003(4) 0.004(5) -0.011(4)
C04K 0.036(6) 0.024(5) 0.045(7) 0.001(4) 0.025(5) -0.006(4)
C04M 0.026(5) 0.023(5) 0.039(6) 0.004(4) 0.015(5) -0.007(4)
C04R 0.027(5) 0.010(4) 0.059(8) 0.001(4) 0.009(5) -0.004(4)
C05R 0.029(6) 0.018(4) 0.057(7) -0.006(4) 0.011(5) -0.006(4)
C030 0.035(5) 0.016(4) 0.018(5) 0.003(4) -0.006(4) -0.005(4)
C031 0.025(5) 0.021(4) 0.021(5) -0.003(4) 0.002(4) -0.007(4)
C035 0.026(5) 0.036(5) 0.038(6) -0.001(4) 0.014(5) -0.009(4)
C037 0.020(5) 0.019(5) 0.056(7) -0.007(5) 0.016(5) -0.011(4)
C038 0.025(5) 0.021(4) 0.033(6) -0.011(4) 0.006(4) -0.002(4)
C039 0.031(5) 0.027(5) 0.017(5) -0.008(4) 0.000(4) -0.017(4)
C044 0.026(5) 0.022(4) 0.032(6) 0.004(4) 0.010(4) -0.003(4)
C046 0.040(6) 0.030(5) 0.036(6) -0.007(4) 0.003(5) -0.025(4)
C055 0.024(5) 0.021(4) 0.034(6) 0.005(4) -0.001(4) -0.007(4)
N00X 0.033(4) 0.015(3) 0.040(5) -0.004(3) 0.002(4) -0.012(3)
N00Y 0.033(5) 0.016(3) 0.047(6) -0.006(3) 0.012(4) -0.005(3)
N01C 0.017(4) 0.020(3) 0.046(5) 0.002(3) 0.011(4) -0.006(3)
N01E 0.023(4) 0.015(3) 0.050(6) -0.001(3) 0.005(4) -0.004(3)
N01F 0.032(4) 0.022(4) 0.041(5) 0.000(4) 0.013(4) -0.006(3)
N01H 0.022(4) 0.026(4) 0.041(5) 0.002(4) 0.003(4) -0.012(3)
N01I 0.028(4) 0.012(3) 0.053(6) -0.001(3) 0.019(4) -0.002(3)
N01J 0.019(4) 0.027(4) 0.057(6) 0.006(4) 0.000(4) -0.012(3)
N01K 0.028(4) 0.016(3) 0.038(5) 0.003(3) 0.011(4) -0.006(3)
N01N 0.022(4) 0.022(3) 0.031(5) -0.002(3) 0.008(4) -0.007(3)
N01P 0.018(4) 0.021(4) 0.047(5) -0.001(3) 0.004(4) -0.008(3)
N01Q 0.043(5) 0.014(3) 0.046(6) -0.007(4) 0.009(4) -0.014(3)
N01Z 0.025(4) 0.026(4) 0.054(6) 0.002(4) 0.006(4) -0.008(3)
N010 0.027(4) 0.015(3) 0.042(5) -0.003(3) 0.009(4) -0.004(3)
N011 0.030(4) 0.017(3) 0.044(5) -0.002(3) 0.015(4) -0.009(3)
N012 0.033(5) 0.018(3) 0.039(5) -0.001(3) 0.005(4) -0.003(3)
N013 0.033(5) 0.018(3) 0.039(5) 0.001(3) 0.014(4) -0.006(3)
N015 0.027(4) 0.019(3) 0.047(6) 0.001(3) 0.008(4) -0.012(3)
N016 0.026(4) 0.021(3) 0.035(5) -0.003(3) 0.005(4) -0.009(3)
N017 0.025(4) 0.017(3) 0.033(5) 0.000(3) 0.000(4) -0.008(3)
N018 0.029(4) 0.021(3) 0.042(5) -0.005(4) 0.013(4) -0.009(3)
N022 0.027(4) 0.022(4) 0.044(5) -0.001(3) 0.011(4) -0.012(3)
N029 0.030(4) 0.012(3) 0.048(5) 0.001(3) 0.015(4) -0.004(3)
N70 0.026(4) 0.019(3) 0.042(5) 0.003(3) 0.006(4) -0.006(3)
O21 0.040(4) 0.025(3) 0.059(5) -0.002(3) 0.016(4) -0.012(3)
O22 0.042(4) 0.019(3) 0.042(4) 0.001(3) -0.002(3) -0.013(3)
O23 0.040(4) 0.020(3) 0.049(5) 0.000(3) 0.010(3) -0.006(3)
O24 0.040(4) 0.029(3) 0.053(5) -0.003(3) 0.007(4) -0.017(3)
O25 0.037(4) 0.027(3) 0.037(4) -0.001(3) 0.003(3) -0.020(3)
O26 0.039(4) 0.019(3) 0.066(5) -0.009(3) 0.012(4) -0.009(3)
O27 0.036(4) 0.027(3) 0.048(5) -0.007(3) -0.002(3) -0.020(3)
O28 0.031(4) 0.020(3) 0.044(4) -0.002(3) -0.003(3) -0.014(3)
O29 0.033(4) 0.022(3) 0.063(5) -0.004(3) 0.006(4) -0.008(3)
O30 0.036(4) 0.021(3) 0.060(5) 0.004(3) 0.012(4) -0.008(3)
O31 0.040(4) 0.017(3) 0.043(4) 0.007(3) 0.009(3) -0.007(3)
O32 0.038(4) 0.021(3) 0.054(5) 0.001(3) 0.010(4) -0.011(3)
C02V 0.029(5) 0.021(4) 0.036(6) 0.002(4) -0.003(5) -0.016(4)
C03C 0.029(5) 0.018(4) 0.044(7) 0.002(4) 0.004(5) -0.013(4)
C03E 0.025(5) 0.016(4) 0.026(6) 0.002(4) -0.012(4) -0.009(4)
C03J 0.023(5) 0.021(4) 0.040(7) -0.001(4) -0.001(5) 0.000(4)
C03M 0.025(5) 0.028(5) 0.055(7) 0.011(5) -0.008(5) -0.009(4)
C03O 0.017(5) 0.023(4) 0.063(8) -0.002(5) 0.010(5) -0.009(4)
C04C 0.020(5) 0.023(4) 0.072(8) -0.021(5) 0.015(5) -0.009(4)
C04F 0.041(6) 0.016(4) 0.039(7) -0.006(4) 0.018(5) -0.004(4)
C04J 0.044(6) 0.019(4) 0.040(6) 0.005(4) 0.014(5) -0.010(4)
C04O 0.038(6) 0.033(5) 0.051(7) -0.004(5) 0.016(5) -0.020(4)
C04Y 0.046(7) 0.016(4) 0.047(8) 0.003(5) 0.007(6) -0.018(4)
C05L 0.024(5) 0.020(4) 0.059(7) 0.001(4) -0.005(5) -0.005(4)
C033 0.026(6) 0.020(4) 0.046(7) -0.009(5) 0.018(6) -0.004(4)
C036 0.021(5) 0.025(5) 0.057(8) -0.004(5) 0.011(5) -0.013(4)
C041 0.020(5) 0.024(4) 0.043(6) -0.005(4) -0.001(4) -0.010(4)
C047 0.022(5) 0.025(4) 0.056(8) 0.002(4) 0.003(5) -0.010(4)
C048 0.029(6) 0.044(6) 0.041(7) 0.001(5) 0.005(5) -0.025(5)
C059 0.018(5) 0.020(4) 0.069(8) -0.007(4) 0.006(5) -0.013(4)
N00S 0.018(4) 0.027(4) 0.034(5) 0.001(3) -0.008(3) -0.011(3)
N00V 0.013(4) 0.019(3) 0.035(5) 0.007(3) -0.004(3) -0.002(3)
N01A 0.029(4) 0.022(4) 0.053(6) -0.004(4) 0.007(4) -0.009(3)
N01M 0.030(5) 0.021(4) 0.044(5) -0.002(4) 0.009(4) -0.009(3)
N01S 0.038(5) 0.019(4) 0.050(6) -0.005(4) 0.008(4) -0.013(3)
N01V 0.017(4) 0.027(4) 0.048(6) 0.003(4) 0.003(4) -0.003(3)
N01Y 0.018(4) 0.020(4) 0.067(7) -0.003(4) 0.006(4) -0.008(3)
N02A 0.043(5) 0.024(4) 0.051(6) -0.007(4) 0.017(5) -0.015(4)
N02B 0.036(5) 0.025(4) 0.057(6) 0.002(4) 0.010(5) -0.014(4)
N025 0.029(5) 0.023(4) 0.044(5) 0.000(4) 0.010(4) -0.009(3)
N026 0.025(4) 0.033(4) 0.040(5) 0.009(4) 0.002(4) -0.006(3)
N76 0.036(5) 0.034(4) 0.027(5) -0.004(3) 0.005(4) -0.013(3)
O9 0.038(4) 0.036(4) 0.047(5) 0.007(3) -0.008(4) -0.012(3)
O10 0.034(4) 0.031(3) 0.052(5) 0.007(3) 0.006(4) -0.009(3)
O11 0.032(4) 0.032(3) 0.040(4) 0.001(3) 0.006(4) -0.007(3)
O12 0.049(5) 0.032(4) 0.060(6) -0.001(3) 0.014(5) -0.020(3)
O13 0.051(5) 0.032(4) 0.041(5) 0.001(3) -0.001(4) -0.017(3)
O14 0.023(4) 0.032(3) 0.054(5) -0.002(3) -0.009(3) -0.011(3)
C02Y 0.028(6) 0.015(4) 0.035(6) -0.004(4) 0.012(5) 0.005(4)
C03K 0.021(5) 0.020(4) 0.045(6) 0.001(4) 0.011(5) 0.000(4)
C03L 0.012(4) 0.032(5) 0.035(7) 0.004(5) -0.006(4) -0.007(4)
C03T 0.033(6) 0.011(4) 0.071(8) -0.003(5) 0.026(6) -0.003(4)
C03Y 0.016(5) 0.029(5) 0.060(7) -0.006(4) 0.008(5) -0.013(4)
C04A 0.030(5) 0.014(4) 0.055(7) -0.015(4) 0.011(5) -0.004(4)
C04G 0.024(5) 0.033(5) 0.042(7) 0.012(4) 0.002(5) -0.005(4)
C05D 0.048(6) 0.024(4) 0.024(6) -0.007(4) 0.009(5) -0.013(4)
C05E 0.035(6) 0.013(4) 0.059(8) 0.007(4) 0.017(6) 0.004(4)
C05F 0.024(5) 0.017(4) 0.054(7) 0.001(4) 0.012(5) -0.005(4)
C05O 0.012(5) 0.017(4) 0.059(8) 0.004(5) 0.006(5) 0.007(4)
C05Q 0.032(6) 0.013(4) 0.067(9) 0.002(5) 0.019(6) -0.008(4)
C05X 0.028(5) 0.024(4) 0.047(7) 0.007(4) 0.013(5) -0.004(4)
C05Y 0.022(5) 0.022(4) 0.058(7) 0.003(4) 0.022(5) -0.003(4)
C032 0.025(5) 0.016(4) 0.037(6) 0.002(4) -0.006(5) -0.013(4)
C045 0.021(5) 0.039(6) 0.032(6) 0.006(5) 0.006(5) -0.009(4)
C049 0.027(5) 0.025(4) 0.050(7) 0.004(4) 0.019(5) -0.007(4)
C050 0.025(5) 0.020(4) 0.036(6) -0.002(4) 0.006(5) 0.000(4)
N01G 0.030(4) 0.024(4) 0.027(5) -0.003(3) 0.002(4) -0.006(3)
N01U 0.021(4) 0.019(4) 0.056(6) 0.007(4) 0.013(4) 0.002(3)
N01X 0.033(5) 0.019(4) 0.042(5) 0.003(3) 0.006(4) -0.008(3)
N02C 0.026(4) 0.030(4) 0.037(5) -0.002(4) 0.008(4) -0.007(3)
N019 0.017(4) 0.027(4) 0.039(5) -0.004(3) 0.001(4) -0.010(3)
N020 0.024(4) 0.032(4) 0.036(5) 0.008(4) 0.002(4) -0.001(3)
N023 0.033(4) 0.024(4) 0.029(5) -0.005(3) 0.005(4) -0.008(3)
N71 0.034(5) 0.021(4) 0.049(6) -0.002(4) 0.013(4) -0.004(3)
N72 0.028(4) 0.020(4) 0.064(6) 0.000(4) 0.014(5) -0.004(3)
N73 0.018(4) 0.022(3) 0.039(5) 0.000(3) 0.004(4) -0.003(3)
N74 0.024(4) 0.015(3) 0.057(6) 0.003(4) 0.012(4) -0.001(3)
N75 0.016(4) 0.021(4) 0.051(6) -0.001(4) 0.000(4) -0.004(3)
O15 0.027(4) 0.029(3) 0.046(5) 0.010(3) 0.002(4) -0.005(3)
O16 0.031(4) 0.028(3) 0.034(4) -0.004(3) 0.008(4) -0.005(3)
O17 0.035(4) 0.030(3) 0.052(5) -0.002(3) 0.008(4) -0.010(3)
O18 0.043(4) 0.029(4) 0.052(5) -0.002(3) 0.009(4) -0.012(3)
O19 0.030(4) 0.036(4) 0.048(5) -0.007(3) 0.008(4) -0.010(3)
O20 0.038(4) 0.030(3) 0.048(5) 0.001(3) 0.000(4) -0.010(3)
C02Z 0.024(5) 0.022(4) 0.043(7) 0.007(4) -0.003(5) -0.007(4)
C04P 0.055(7) 0.024(5) 0.035(7) 0.010(4) -0.003(5) -0.014(4)
C04S 0.055(7) 0.035(5) 0.039(7) 0.000(5) 0.012(6) -0.024(5)
C04V 0.034(6) 0.035(5) 0.032(6) -0.002(4) 0.005(5) -0.016(4)
C04W 0.039(6) 0.024(5) 0.028(6) -0.003(4) 0.011(5) -0.013(4)
C05B 0.073(8) 0.033(5) 0.043(8) 0.013(5) 0.005(6) -0.027(5)
C05C 0.054(7) 0.023(5) 0.048(7) -0.001(5) 0.009(6) -0.016(4)
C042 0.041(6) 0.034(5) 0.025(6) -0.004(4) -0.006(5) -0.008(4)
C056 0.024(5) 0.032(5) 0.033(6) -0.009(4) 0.005(4) -0.008(4)
N2 0.043(5) 0.020(4) 0.038(5) 0.005(3) 0.001(4) -0.008(3)
O3 0.085(6) 0.052(4) 0.050(5) -0.005(4) 0.016(5) -0.040(4)
O4 0.057(5) 0.038(4) 0.030(4) -0.006(3) 0.000(4) -0.022(3)
C03H 0.041(6) 0.028(5) 0.042(6) -0.008(4) 0.011(5) -0.023(4)
C04I 0.026(5) 0.022(4) 0.051(7) 0.013(4) 0.004(5) -0.009(4)
C04Q 0.026(5) 0.024(5) 0.050(7) 0.002(4) 0.006(5) -0.005(4)
C04T 0.026(5) 0.019(4) 0.063(8) 0.007(5) 0.012(5) -0.006(4)
C04U 0.037(6) 0.028(5) 0.052(7) -0.004(5) 0.011(5) -0.010(4)
C05G 0.041(6) 0.025(5) 0.052(7) -0.007(5) 0.017(6) -0.010(4)
C05H 0.027(5) 0.026(5) 0.051(7) 0.006(5) 0.014(5) -0.007(4)
C05I 0.038(6) 0.023(5) 0.071(8) -0.009(5) -0.004(6) -0.015(4)
C05J 0.033(6) 0.030(5) 0.057(7) -0.004(5) 0.005(5) -0.012(4)
C05N 0.031(5) 0.035(5) 0.042(7) -0.007(4) 0.001(5) -0.014(4)
C05P 0.037(6) 0.028(5) 0.064(8) 0.003(5) 0.010(6) -0.018(4)
C05V 0.043(6) 0.028(5) 0.034(6) -0.006(4) -0.003(5) -0.018(4)
C040 0.030(5) 0.015(4) 0.050(7) 0.007(4) 0.000(5) -0.010(4)
C051 0.039(6) 0.023(5) 0.061(8) 0.002(5) 0.021(6) -0.010(4)
C052 0.040(6) 0.025(4) 0.035(6) -0.005(4) 0.002(5) -0.010(4)
C053 0.033(6) 0.021(4) 0.038(6) 0.005(4) 0.001(5) -0.011(4)
C058 0.039(6) 0.024(5) 0.051(7) 0.003(5) 0.017(5) -0.008(4)
C060 0.029(6) 0.021(5) 0.091(9) -0.009(5) 0.022(6) -0.011(4)
N3 0.033(5) 0.019(4) 0.049(6) 0.007(3) 0.004(4) -0.007(3)
N4 0.032(5) 0.020(4) 0.039(5) 0.002(3) 0.007(4) -0.011(3)
O5 0.045(4) 0.023(3) 0.057(5) -0.007(3) 0.023(4) -0.008(3)
O6 0.034(4) 0.031(3) 0.063(5) 0.002(3) 0.008(4) -0.016(3)
O7 0.057(5) 0.045(4) 0.120(8) -0.030(5) 0.026(5) -0.034(4)
O8 0.054(5) 0.053(5) 0.135(9) -0.047(5) 0.036(6) -0.023(4)
C03V 0.019(5) 0.040(6) 0.053(8) -0.012(5) 0.002(5) -0.008(4)
C04D 0.029(5) 0.030(5) 0.048(7) -0.002(5) 0.008(5) -0.004(4)
C04L 0.036(6) 0.060(6) 0.025(6) -0.014(5) 0.011(5) -0.028(5)
C04N 0.025(5) 0.032(5) 0.038(6) -0.011(4) 0.013(5) -0.005(4)
C05A 0.028(6) 0.030(5) 0.046(7) -0.005(5) 0.016(5) -0.001(4)
C05M 0.024(5) 0.029(5) 0.042(7) -0.008(4) 0.008(5) 0.000(4)
C05S 0.058(7) 0.017(4) 0.060(8) 0.005(5) 0.017(6) -0.004(4)
C05W 0.028(6) 0.044(6) 0.077(9) 0.000(6) 0.025(6) -0.020(5)
C054 0.046(6) 0.026(5) 0.056(8) 0.006(5) 0.019(6) -0.011(5)
N1 0.026(4) 0.024(4) 0.032(5) -0.005(3) 0.003(4) -0.002(3)
O1 0.060(5) 0.057(4) 0.044(5) 0.000(4) 0.007(4) -0.019(4)
O2 0.053(5) 0.040(4) 0.065(6) -0.012(4) 0.006(4) -0.003(4)
Cl1 0.073(2) 0.0348(15) 0.140(4) 0.0211(19) 0.048(3) 0.0122(15)
O37 0.214(14) 0.098(8) 0.235(15) 0.025(9) -0.030(12) -0.082(9)
O38 0.148(11) 0.105(8) 0.058(7) -0.028(6) -0.028(7) -0.018(7)
O39 0.061(6) 0.040(5) 0.195(13) -0.037(6) -0.032(7) 0.011(4)
O40 0.089(9) 0.241(16) 0.087(9) 0.012(10) 0.034(8) 0.062(10)
Cl2 0.0596(19) 0.0454(15) 0.064(2) 0.0006(13) -0.0011(16) -0.0323(13)
O33 0.188(12) 0.111(8) 0.050(6) -0.016(6) -0.033(7) -0.092(8)
O34 0.075(7) 0.119(7) 0.089(8) -0.040(6) 0.047(6) -0.064(6)
O35 0.071(6) 0.042(4) 0.100(7) -0.014(4) 0.032(5) -0.025(4)
O36 0.087(7) 0.036(4) 0.092(7) -0.003(4) -0.030(5) -0.026(4)
Cl3 0.066(2) 0.0416(16) 0.063(2) 0.0052(14) 0.0171(17) 0.0084(13)
O41 0.140(10) 0.194(11) 0.121(10) -0.036(8) 0.051(8) -0.121(9)
O42 0.103(8) 0.033(5) 0.194(13) -0.011(6) 0.005(8) -0.022(5)
O43 0.078(7) 0.146(9) 0.056(7) 0.029(6) -0.010(6) -0.019(7)
O44 0.096(8) 0.058(5) 0.124(10) -0.017(6) -0.047(7) 0.032(5)
O48 0.199(14) 0.229(14) 0.208(15) 0.067(11) -0.004(12) -0.139(11)
Cl4 0.067(2) 0.0492(15) 0.069(2) -0.0166(15) 0.0380(18) -0.0320(14)
O57 0.078(6) 0.038(4) 0.075(6) 0.002(4) 0.020(5) -0.018(4)
O58 0.164(13) 0.117(9) 0.154(13) -0.064(9) 0.007(11) -0.092(9)
O59 0.100(7) 0.036(4) 0.120(8) 0.006(5) 0.066(7) 0.001(4)
O60 0.096(8) 0.105(7) 0.156(11) -0.049(7) 0.086(8) -0.059(6)
O45 0.034(4) 0.060(4) 0.052(5) 0.005(4) -0.004(4) -0.019(3)
O46 0.082(6) 0.048(4) 0.050(5) -0.011(4) 0.008(4) -0.045(4)
O47 0.047(5) 0.039(4) 0.097(7) 0.004(4) -0.012(4) -0.024(3)
O49 0.196(11) 0.106(7) 0.144(10) 0.063(7) -0.090(9) -0.119(8)
O50 0.034(11) 0.16(2) 0.099(17) -0.043(15) -0.032(10) 0.007(11)
O50' 0.042(12) 0.13(2) 0.093(17) -0.074(15) -0.002(11) -0.001(11)
O52 0.117(9) 0.112(8) 0.102(9) -0.016(7) 0.037(8) -0.051(7)
O53 0.092(7) 0.091(6) 0.109(9) 0.019(6) 0.004(6) -0.055(6)
O54 0.094(7) 0.060(5) 0.156(10) -0.053(6) 0.058(7) -0.055(5)
O55 0.216(13) 0.099(7) 0.139(10) -0.049(7) 0.093(9) -0.105(8)
O61 0.036(4) 0.040(3) 0.038(4) -0.010(3) 0.006(3) -0.007(3)
O62 0.039(4) 0.065(5) 0.054(5) -0.008(4) 0.001(4) 0.000(4)
O63 0.070(6) 0.041(4) 0.081(7) -0.010(4) 0.002(5) -0.013(4)
O64 0.053(5) 0.067(5) 0.050(5) -0.004(4) 0.008(4) 0.003(4)

loop_
_atom_type_symbol
_atom_type_description
_atom_type_scat_dispersion_real
_atom_type_scat_dispersion_imag
_atom_type_scat_source
C C 0.0181 0.0091 'International Tables Vol C Tables 4.2.6.8 and 6.1.1.4'
H H 0.0000 0.0000 'International Tables Vol C Tables 4.2.6.8 and 6.1.1.4'
N N 0.0311 0.0180 'International Tables Vol C Tables 4.2.6.8 and 6.1.1.4'
O O 0.0492 0.0322 'International Tables Vol C Tables 4.2.6.8 and 6.1.1.4'
Cl Cl 0.3639 0.7018 'International Tables Vol C Tables 4.2.6.8 and 6.1.1.4'

loop_
_geom_angle_atom_site_label_1
_geom_angle_atom_site_label_2
_geom_angle_atom_site_label_3
_geom_angle
_geom_angle_site_symmetry_1
_geom_angle_site_symmetry_3
N00X C02Q C02S 104.5(8) . .
N00X C02Q N01Q 115.1(6) . .
N01Q C02Q C02S 104.1(7) . .
N016 C02R C03F 102.0(6) . .
N016 C02R N017 114.5(7) . .
N017 C02R C03F 102.9(6) . .
N013 C02S C02Q 103.8(7) . .
N015 C02S C02Q 104.4(7) . .
N015 C02S N013 114.8(8) . .
N00Y C02T C03G 101.9(8) . .
N01J C02T C03G 102.4(7) . .
N01J C02T N00Y 114.9(6) . .
N70 C02U N01H 109.3(7) . .
O24 C02U N01H 125.1(10) . .
O24 C02U N70 125.5(9) . .
N01K C02X C03N 103.0(7) . .
N011 C02X C03N 103.7(6) . .
N011 C02X N01K 114.6(8) . .
N01F C03A C031 104.8(7) . .
N01F C03A N01H 113.8(8) . .
N01H C03A C031 104.2(6) . .
N01I C03B N013 114.5(7) . .
N01K C03D N029 107.6(8) . .
O25 C03D N01K 125.8(8) . .
O25 C03D N029 126.6(8) . .
N01C C03F C02R 105.3(7) . .
N01C C03F N022 115.7(8) . .
N022 C03F C02R 104.6(6) . .
N01E C03G C02T 104.1(7) . .
N01E C03G N01I 116.2(8) . .
N01I C03G C02T 104.4(6) . .
N011 C03I N018 114.4(8) . .
N01N C03N C02X 103.1(6) . .
N029 C03N C02X 103.5(7) . .
N029 C03N N01N 115.8(8) . .
N01C C03P N00X 112.1(7) . .
N01F C03Q N01P 113.3(7) . .
N01E C03R N01J 107.6(7) . .
O32 C03R N01E 127.6(9) . .
O32 C03R N01J 124.7(10) . .
N01J C03S N01N 114.7(8) . .
N017 C03U N022 108.4(7) . .
O22 C03U N017 126.9(8) . .
O22 C03U N022 124.6(7) . .
N010 C03X N01P 108.1(7) . .
O29 C03X N01P 124.1(10) . .
O29 C03X N010 127.8(8) . .
N012 C03Z N01Z 107.7(7) . .
O23 C03Z N01Z 125.4(10) . .
O23 C03Z N012 126.9(9) . .
N01H C04B N012 112.4(7) . .
N029 C04E N00Y 111.8(7) . .
N011 C04H N01N 107.7(7) . .
O31 C04H N01N 126.1(7) . .
O31 C04H N011 126.2(7) . .
N01P C04K C035 103.3(7) . .
N01P C04K N012 114.3(8) . .
N012 C04K C035 103.4(7) . .
N018 C04M N01F 108.5(7) . .
O30 C04M N01F 126.0(9) . .
O30 C04M N018 125.3(9) . .
N00X C04R N015 109.2(8) . .
O27 C04R N00X 126.3(9) . .
O27 C04R N015 124.5(11) . .
N01Z C05R N017 115.6(8) . .
N01C C030 N016 108.0(7) . .
O28 C030 N01C 126.3(8) . .
O28 C030 N016 125.7(8) . .
N018 C031 C03A 102.9(6) . .
N70 C031 C03A 102.8(8) . .
N70 C031 N018 115.4(6) . .
N01Z C035 C04K 104.1(7) . .
N01Z C035 N010 116.0(7) . .
N010 C035 C04K 102.5(8) . .
N013 C037 N01Q 108.1(7) . .
O21 C037 N01Q 126.3(9) . .
O21 C037 N013 125.6(9) . .
N01E C038 N015 112.5(6) . .
N00Y C039 N01I 109.3(7) . .
O26 C039 N00Y 126.3(8) . .
O26 C039 N01I 124.4(9) . .
N01K C044 N70 112.9(6) . .
N022 C046 N01Q 113.1(8) . .
N016 C055 N010 113.1(7) . .
C02Q N00X C03P 125.9(9) . .
C04R N00X C02Q 112.0(7) . .
C04R N00X C03P 121.1(7) . .
C02T N00Y C04E 123.5(9) . .
C039 N00Y C02T 113.1(8) . .
C039 N00Y C04E 120.8(7) . .
C03F N01C C03P 123.0(8) . .
C030 N01C C03F 111.2(7) . .
C030 N01C C03P 121.4(7) . .
C03R N01E C03G 113.0(7) . .
C03R N01E C038 122.4(7) . .
C038 N01E C03G 124.5(7) . .
C03Q N01F C03A 126.7(7) . .
C04M N01F C03A 111.7(8) . .
C04M N01F C03Q 121.6(7) . .
C02U N01H C03A 110.3(8) . .
C02U N01H C04B 122.4(7) . .
C04B N01H C03A 124.0(7) . .
C03G N01I C03B 122.7(7) . .
C039 N01I C03B 122.7(7) . .
C039 N01I C03G 110.5(8) . .
C03R N01J C02T 112.7(8) . .
C03R N01J C03S 123.2(7) . .
C03S N01J C02T 124.2(7) . .
C03D N01K C02X 112.2(7) . .
C03D N01K C044 121.9(7) . .
C044 N01K C02X 121.2(7) . .
C03S N01N C03N 121.6(7) . .
C04H N01N C03N 111.4(6) . .
C04H N01N C03S 121.2(6) . .
C03X N01P C03Q 122.6(7) . .
C03X N01P C04K 112.2(9) . .
C04K N01P C03Q 121.2(7) . .
C037 N01Q C02Q 111.4(7) . .
C037 N01Q C046 122.1(7) . .
C046 N01Q C02Q 126.2(8) . .
C03Z N01Z C05R 122.7(7) . .
C03Z N01Z C035 112.4(8) . .
C05R N01Z C035 125.0(8) . .
C03X N010 C035 112.8(7) . .
C03X N010 C055 121.3(7) . .
C035 N010 C055 121.8(9) . .
C03I N011 C02X 123.2(7) . .
C04H N011 C02X 112.7(6) . .
C04H N011 C03I 122.7(7) . .
C03Z N012 C04B 123.4(7) . .
C03Z N012 C04K 112.4(8) . .
C04K N012 C04B 123.9(8) . .
C03B N013 C02S 124.5(7) . .
C037 N013 C02S 112.5(8) . .
C037 N013 C03B 122.9(7) . .
C04R N015 C02S 109.2(9) . .
C04R N015 C038 123.3(7) . .
C038 N015 C02S 124.9(7) . .
C02R N016 C055 123.9(7) . .
C030 N016 C02R 112.4(7) . .
C030 N016 C055 123.6(8) . .
C03U N017 C02R 111.2(6) . .
C03U N017 C05R 121.0(6) . .
C05R N017 C02R 121.8(7) . .
C03I N018 C031 124.8(7) . .
C04M N018 C03I 122.7(7) . .
C04M N018 C031 112.0(7) . .
C03U N022 C03F 111.4(6) . .
C03U N022 C046 123.7(7) . .
C046 N022 C03F 124.2(7) . .
C03D N029 C03N 112.7(7) . .
C03D N029 C04E 122.7(8) . .
C03N N029 C04E 124.6(7) . .
C02U N70 C031 112.5(7) . .
C02U N70 C044 123.4(7) . .
C031 N70 C044 123.3(9) . .
N01V C02V C03C 105.6(7) . .
N01V C02V N025 113.5(7) . .
N025 C02V C03C 101.2(8) . .
N00V C03C C02V 102.0(7) . .
N02B C03C C02V 105.0(8) . .
N02B C03C N00V 113.4(7) . .
N01V C03E N00V 106.8(8) . .
O10 C03E N00V 126.3(8) . .
O10 C03E N01V 126.8(8) . .
N00S C03J N01Y 110.8(10) . .
O14 C03J N00S 125.0(8) . .
O14 C03J N01Y 124.2(10) . .
N02B C03M N00S 114.6(7) . .
N01A C03O C047 102.5(8) . .
N01A C03O N01S 115.6(7) . .
N01S C03O C047 103.2(7) . .
N01M C04C C04F 104.6(8) . .
N01M C04C N01Y 115.4(7) . .
N01Y C04C C04F 103.2(8) . .
N00S C04F C04C 103.7(8) . .
N00S C04F N026 116.4(7) . .
N026 C04F C04C 102.2(8) . .
N025 C04J N02A 112.9(7) . .
N01S C04O N01M 113.6(8) 2_757 .
N02B C04Y N025 108.3(11) . .
O13 C04Y N02B 126.5(10) . .
O13 C04Y N025 125.2(9) . .
N01A C05L N01Y 112.5(8) . 2_757
N026 C033 N01M 106.2(10) . .
O11 C033 N01M 127.3(8) . .
O11 C033 N026 126.4(10) . .
N01A C036 N76 108.0(10) . .
O9 C036 N01A 125.9(8) . .
O9 C036 N76 126.1(9) . .
N026 C041 N00V 113.3(8) . .
N02A C047 C03O 103.1(8) . .
N76 C047 C03O 103.2(7) . .
N76 C047 N02A 116.2(7) . .
N01S C048 N02A 108.9(11) . .
O12 C048 N01S 126.0(10) . .
O12 C048 N02A 125.0(10) . .
N01V C059 N76 111.6(8) . .
C03J N00S C03M 121.2(9) . .
C03J N00S C04F 110.2(7) . .
C04F N00S C03M 122.4(8) . .
C03C N00V C041 123.7(6) . .
C03E N00V C03C 111.4(6) . .
C03E N00V C041 117.2(8) . .
C03O N01A C05L 124.3(8) . .
C036 N01A C03O 113.1(7) . .
C036 N01A C05L 122.5(9) . .
C04C N01M C04O 124.5(9) . .
C033 N01M C04C 113.4(7) . .
C033 N01M C04O 121.4(9) . .
C04O N01S C03O 123.7(8) 2_757 .
C048 N01S C03O 111.5(8) . .
C048 N01S C04O 121.5(10) . 2_757
C02V N01V C059 126.2(7) . .
C03E N01V C02V 112.6(7) . .
C03E N01V C059 120.4(8) . .
C03J N01Y C04C 110.4(8) . .
C03J N01Y C05L 122.8(10) . 2_757
C04C N01Y C05L 123.7(8) . 2_757
C047 N02A C04J 125.2(8) . .
C048 N02A C04J 122.4(10) . .
C048 N02A C047 112.1(8) . .
C03C N02B C03M 124.2(8) . .
C04Y N02B C03C 113.0(9) . .
C04Y N02B C03M 122.6(11) . .
C04J N025 C02V 123.6(8) . .
C04Y N025 C02V 112.2(8) . .
C04Y N025 C04J 122.6(10) . .
C033 N026 C04F 113.4(8) . .
C033 N026 C041 123.0(9) . .
C041 N026 C04F 123.5(7) . .
C036 N76 C047 112.9(8) . .
C036 N76 C059 122.6(9) . .
C047 N76 C059 123.3(7) . .
N01X C02Y N020 108.5(10) . .
O16 C02Y N01X 125.7(8) . .
O16 C02Y N020 125.8(10) . .
N74 C03K N01U 111.9(8) . .
N023 C03L N01U 107.9(9) . .
O20 C03L N01U 124.9(8) . .
O20 C03L N023 127.3(9) . .
N71 C03T C05F 104.1(9) . .
N71 C03T N72 114.2(7) . .
N72 C03T C05F 102.4(8) . .
N023 C03Y N72 113.7(8) . 2_756
N01X C04A C05E 103.1(8) . .
N01X C04A N74 114.4(7) . .
N74 C04A C05E 101.7(8) . .
N01G C04G N02C 113.9(7) . .
N019 C05D N01X 113.0(7) . .
N01G C05E C04A 105.8(8) . .
N01G C05E N020 115.8(7) . .
N020 C05E C04A 102.6(8) . .
N02C C05F C03T 101.9(8) . .
N73 C05F C03T 103.6(7) . .
N73 C05F N02C 113.6(7) . .
N01G C05O N74 107.3(11) . .
O19 C05O N01G 125.2(9) . .
O19 C05O N74 127.3(10) . .
N71 C05Q N02C 107.0(11) . .
O18 C05Q N02C 126.5(10) . .
O18 C05Q N71 126.3(9) . .
N75 C05X N71 111.9(7) 2_756 .
N01U C05Y C049 101.6(8) . .
N019 C05Y C049 103.2(7) . .
N019 C05Y N01U 116.4(7) . .
N73 C032 N72 104.4(8) . .
O15 C032 N72 128.1(8) . .
O15 C032 N73 127.4(8) . .
N019 C045 N75 109.2(10) . .
O17 C045 N019 125.5(10) . .
O17 C045 N75 125.3(8) . .
N023 C049 C05Y 103.1(7) . .
N75 C049 C05Y 102.2(8) . .
N75 C049 N023 115.2(7) . .
N020 C050 N73 113.5(8) . .
C05E N01G C04G 122.6(8) . .
C05O N01G C04G 120.5(9) . .
C05O N01G C05E 110.8(8) . .
C03L N01U C03K 122.4(9) . .
C03L N01U C05Y 113.4(7) . .
C05Y N01U C03K 124.1(8) . .
C02Y N01X C04A 113.1(7) . .
C02Y N01X C05D 124.1(9) . .
C04A N01X C05D 121.1(8) . .
C04G N02C C05F 123.3(8) . .
C05Q N02C C04G 123.2(10) . .
C05Q N02C C05F 113.4(8) . .
C05Y N019 C05D 121.5(7) . .
C045 N019 C05D 122.2(9) . .
C045 N019 C05Y 111.1(8) . .
C02Y N020 C05E 112.1(8) . .
C02Y N020 C050 123.5(9) . .
C050 N020 C05E 124.4(7) . .
C03L N023 C03Y 120.7(9) . .
C03L N023 C049 113.3(7) . .
C049 N023 C03Y 123.3(7) . .
C03T N71 C05X 123.4(8) . .
C05Q N71 C03T 112.6(8) . .
C05Q N71 C05X 120.0(10) . .
C03T N72 C03Y 124.3(8) . 2_756
C032 N72 C03T 114.5(7) . .
C032 N72 C03Y 121.2(9) . 2_756
C05F N73 C050 123.2(6) . .
C032 N73 C05F 113.9(7) . .
C032 N73 C050 117.1(8) . .
C04A N74 C03K 124.6(7) . .
C05O N74 C03K 119.8(10) . .
C05O N74 C04A 112.7(8) . .
C045 N75 C05X 122.0(9) . 2_756
C045 N75 C049 112.4(7) . .
C049 N75 C05X 125.6(8) . 2_756
C04P C02Z C04W 120.3(9) . .
C04S C02Z C04P 119.1(10) . .
C04S C02Z C04W 120.5(8) . .
C05B C04P C02Z 119.0(10) . .
C02Z C04S C05C 120.2(9) . .
C042 C04V C056 110.5(7) . .
O3 C04W C02Z 121.3(8) . .
O3 C04W O4 125.9(9) . .
O4 C04W C02Z 112.8(7) . .
N2 C05B C04P 121.5(9) . .
N2 C05C C04S 119.6(9) . .
C04V C042 N2 113.1(7) . .
C04V C056 C056 114.1(8) . 2_757
C05B N2 C05C 120.5(9) . .
C05B N2 C042 119.7(8) . .
C05C N2 C042 119.8(8) . .
C04U C03H C05N 113.6(9) . .
C05H C04I C040 123.3(9) . .
C05H C04I C053 119.1(10) . .
C053 C04I C040 117.6(8) . .
N3 C04Q C05H 120.2(8) . .
N3 C04T C053 121.5(10) . .
C03H C04U N4 111.9(9) . .
C05P C05G C051 120.8(9) . .
C04Q C05H C04I 119.9(10) . .
O7 C05I C05P 112.9(9) . .
O8 C05I C05P 120.5(10) . .
O8 C05I O7 126.6(10) . .
C05V C05J C052 112.6(9) . .
C052 C05N C03H 113.4(9) . .
C05G C05P C05I 118.3(8) . .
C05G C05P C060 120.2(10) . .
C060 C05P C05I 121.6(10) . .
N3 C05V C05J 113.7(9) . .
O5 C040 C04I 122.3(8) . .
O5 C040 O6 124.9(9) . .
O6 C040 C04I 112.7(8) . .
N4 C051 C05G 117.7(10) . .
C05N C052 C05J 114.8(9) . .
C04T C053 C04I 118.5(8) . .
N4 C058 C060 120.4(8) . .
C05P C060 C058 117.8(10) . .
C04Q N3 C04T 120.7(9) . .
C04Q N3 C05V 119.6(7) . .
C04T N3 C05V 119.6(9) . .
C051 N4 C04U 117.2(9) . .
C058 N4 C04U 119.7(7) . .
C058 N4 C051 123.1(9) . .
O1 C03V C04D 114.1(9) . .
O2 C03V C04D 121.9(10) . .
O2 C03V O1 123.9(11) . .
C04L C04D C03V 121.3(9) . .
C04L C04D C05S 120.5(11) . .
C05S C04D C03V 118.1(10) . .
C04D C04L C05W 119.1(9) . .
C05A C04N C05M 110.5(7) . .
C04N C05A N1 112.7(7) . .
C05M C05M C04N 114.1(8) 2_756 .
C04D C05S C054 117.6(10) . .
N1 C05W C04L 120.0(10) . .
N1 C054 C05S 120.7(9) . .
C05W N1 C05A 119.3(9) . .
C054 N1 C05A 118.7(8) . .
C054 N1 C05W 122.0(10) . .
O37 Cl1 O38 103.6(10) . .
O37 Cl1 O39 120.0(10) . .
O39 Cl1 O38 108.1(7) . .
O40 Cl1 O37 107.9(11) . .
O40 Cl1 O38 105.4(10) . .
O40 Cl1 O39 110.7(8) . .
O33 Cl2 O36 111.2(6) . .
O34 Cl2 O33 110.4(7) . .
O34 Cl2 O35 108.8(6) . .
O34 Cl2 O36 110.7(6) . .
O35 Cl2 O33 109.1(6) . .
O35 Cl2 O36 106.6(5) . .
O42 Cl3 O41 106.3(7) . .
O42 Cl3 O43 109.7(8) . .
O42 Cl3 O44 120.0(8) . .
O43 Cl3 O41 106.3(8) . .
O44 Cl3 O41 101.7(9) . .
O44 Cl3 O43 111.6(7) . .
O57 Cl4 O58 110.9(7) . .
O57 Cl4 O60 108.1(6) . .
O59 Cl4 O57 108.9(5) . .
O59 Cl4 O58 109.4(8) . .
O59 Cl4 O60 108.6(7) . .
O60 Cl4 O58 111.0(8) . .

loop_
_geom_bond_atom_site_label_1
_geom_bond_atom_site_label_2
_geom_bond_distance
_geom_bond_site_symmetry_2
C02Q C02S 1.509(14) .
C02Q N00X 1.431(11) .
C02Q N01Q 1.466(10) .
C02R C03F 1.534(11) .
C02R N016 1.442(11) .
C02R N017 1.469(10) .
C02S N013 1.459(10) .
C02S N015 1.458(12) .
C02T C03G 1.570(14) .
C02T N00Y 1.453(10) .
C02T N01J 1.440(11) .
C02U N01H 1.363(12) .
C02U N70 1.344(12) .
C02U O24 1.234(10) .
C02X C03N 1.550(11) .
C02X N01K 1.452(12) .
C02X N011 1.442(10) .
C03A C031 1.527(13) .
C03A N01F 1.457(10) .
C03A N01H 1.459(12) .
C03B N01I 1.428(13) .
C03B N013 1.441(12) .
C03D N01K 1.362(11) .
C03D N029 1.386(11) .
C03D O25 1.196(11) .
C03F N01C 1.420(12) .
C03F N022 1.442(10) .
C03G N01E 1.424(10) .
C03G N01I 1.427(12) .
C03I N011 1.434(10) .
C03I N018 1.443(12) .
C03N N01N 1.453(10) .
C03N N029 1.428(12) .
C03P N00X 1.462(12) .
C03P N01C 1.437(10) .
C03Q N01F 1.443(12) .
C03Q N01P 1.449(13) .
C03R N01E 1.370(13) .
C03R N01J 1.394(12) .
C03R O32 1.207(10) .
C03S N01J 1.432(13) .
C03S N01N 1.451(10) .
C03U N017 1.369(11) .
C03U N022 1.387(11) .
C03U O22 1.225(10) .
C03X N01P 1.367(11) .
C03X N010 1.343(13) .
C03X O29 1.223(10) .
C03Z N01Z 1.383(12) .
C03Z N012 1.376(13) .
C03Z O23 1.208(10) .
C04B N01H 1.439(13) .
C04B N012 1.454(13) .
C04E N00Y 1.475(12) .
C04E N029 1.436(10) .
C04H N01N 1.389(11) .
C04H N011 1.366(10) .
C04H O31 1.221(10) .
C04K C035 1.543(15) .
C04K N01P 1.445(13) .
C04K N012 1.448(11) .
C04M N01F 1.378(12) .
C04M N018 1.372(12) .
C04M O30 1.208(9) .
C04R N00X 1.342(14) .
C04R N015 1.393(12) .
C04R O27 1.215(11) .
C05R N01Z 1.417(13) .
C05R N017 1.445(10) .
C030 N01C 1.362(11) .
C030 N016 1.373(11) .
C030 O28 1.212(10) .
C031 N018 1.481(10) .
C031 N70 1.449(11) .
C035 N01Z 1.436(11) .
C035 N010 1.459(11) .
C037 N01Q 1.376(13) .
C037 N013 1.359(12) .
C037 O21 1.209(10) .
C038 N01E 1.422(12) .
C038 N015 1.447(13) .
C039 N00Y 1.330(12) .
C039 N01I 1.400(11) .
C039 O26 1.228(10) .
C044 N01K 1.443(10) .
C044 N70 1.463(12) .
C046 N01Q 1.447(12) .
C046 N022 1.437(11) .
C055 N010 1.463(12) .
C055 N016 1.453(10) .
C02V C03C 1.552(12) .
C02V N01V 1.387(12) .
C02V N025 1.480(13) .
C03C N00V 1.443(12) .
C03C N02B 1.415(14) .
C03E N00V 1.398(11) .
C03E N01V 1.376(11) .
C03E O10 1.213(11) .
C03J N00S 1.331(13) .
C03J N01Y 1.358(12) .
C03J O14 1.246(12) .
C03M N00S 1.452(11) .
C03M N02B 1.449(12) .
C03O C047 1.559(12) .
C03O N01A 1.419(13) .
C03O N01S 1.459(14) .
C04C C04F 1.546(12) .
C04C N01M 1.414(14) .
C04C N01Y 1.429(14) .
C04F N00S 1.436(12) .
C04F N026 1.458(14) .
C04J N02A 1.461(11) .
C04J N025 1.442(11) .
C04O N01M 1.460(11) .
C04O N01S 1.433(12) 2_757
C04Y N02B 1.361(13) .
C04Y N025 1.363(14) .
C04Y O13 1.217(13) .
C05L N01A 1.444(11) .
C05L N01Y 1.471(12) 2_757
C033 N01M 1.392(13) .
C033 N026 1.376(12) .
C033 O11 1.205(13) .
C036 N01A 1.351(12) .
C036 N76 1.356(12) .
C036 O9 1.224(12) .
C041 N00V 1.468(11) .
C041 N026 1.437(12) .
C047 N02A 1.450(14) .
C047 N76 1.409(13) .
C048 N01S 1.363(13) .
C048 N02A 1.367(14) .
C048 O12 1.180(13) .
C059 N01V 1.464(11) .
C059 N76 1.469(11) .
N01S C04O 1.433(12) 2_757
N01Y C05L 1.471(12) 2_757
C02Y N01X 1.354(13) .
C02Y N020 1.362(12) .
C02Y O16 1.214(12) .
C03K N01U 1.469(10) .
C03K N74 1.458(12) .
C03L N01U 1.378(13) .
C03L N023 1.352(11) .
C03L O20 1.199(12) .
C03T C05F 1.560(11) .
C03T N71 1.429(15) .
C03T N72 1.447(15) .
C03Y N023 1.453(11) .
C03Y N72 1.460(11) 2_756
C04A C05E 1.552(12) .
C04A N01X 1.441(14) .
C04A N74 1.447(14) .
C04G N01G 1.436(11) .
C04G N02C 1.443(12) .
C05D N01X 1.468(11) .
C05D N019 1.450(11) .
C05E N01G 1.431(13) .
C05E N020 1.467(15) .
C05F N02C 1.449(14) .
C05F N73 1.440(12) .
C05O N01G 1.381(13) .
C05O N74 1.395(13) .
C05O O19 1.196(13) .
C05Q N02C 1.375(13) .
C05Q N71 1.374(14) .
C05Q O18 1.200(14) .
C05X N71 1.467(11) .
C05X N75 1.465(10) 2_756
C05Y C049 1.579(11) .
C05Y N01U 1.457(14) .
C05Y N019 1.415(13) .
C032 N72 1.408(12) .
C032 N73 1.399(12) .
C032 O15 1.161(11) .
C045 N019 1.351(12) .
C045 N75 1.355(13) .
C045 O17 1.230(13) .
C049 N023 1.449(13) .
C049 N75 1.413(13) .
C050 N020 1.451(12) .
C050 N73 1.475(11) .
N72 C03Y 1.460(11) 2_756
N75 C05X 1.465(10) 2_756
C02Z C04P 1.376(12) .
C02Z C04S 1.356(14) .
C02Z C04W 1.526(14) .
C04P C05B 1.352(15) .
C04S C05C 1.364(15) .
C04V C042 1.496(14) .
C04V C056 1.507(13) .
C04W O3 1.187(10) .
C04W O4 1.313(11) .
C05B N2 1.322(14) .
C05C N2 1.346(11) .
C042 N2 1.498(12) .
C056 C056 1.57(2) 2_757
C03H C04U 1.499(12) .
C03H C05N 1.515(14) .
C04I C05H 1.377(12) .
C04I C040 1.502(15) .
C04I C053 1.389(14) .
C04Q C05H 1.361(15) .
C04Q N3 1.335(13) .
C04T C053 1.354(14) .
C04T N3 1.341(11) .
C04U N4 1.516(13) .
C05G C05P 1.359(15) .
C05G C051 1.382(15) .
C05I C05P 1.526(15) .
C05I O7 1.287(13) .
C05I O8 1.211(12) .
C05J C05V 1.499(13) .
C05J C052 1.519(14) .
C05N C052 1.502(13) .
C05P C060 1.370(12) .
C05V N3 1.478(12) .
C040 O5 1.202(10) .
C040 O6 1.324(11) .
C051 N4 1.338(11) .
C058 C060 1.393(15) .
C058 N4 1.320(13) .
C03V C04D 1.471(15) .
C03V O1 1.305(12) .
C03V O2 1.231(12) .
C04D C04L 1.364(14) .
C04D C05S 1.385(13) .
C04L C05W 1.369(16) .
C04N C05A 1.478(15) .
C04N C05M 1.539(14) .
C05A N1 1.524(13) .
C05M C05M 1.53(2) 2_756
C05S C054 1.397(16) .
C05W N1 1.349(12) .
C054 N1 1.307(13) .
Cl1 O37 1.358(14) .
Cl1 O38 1.557(12) .
Cl1 O39 1.398(11) .
Cl1 O40 1.306(11) .
Cl2 O33 1.434(11) .
Cl2 O34 1.394(10) .
Cl2 O35 1.402(8) .
Cl2 O36 1.472(8) .
Cl3 O41 1.459(11) .
Cl3 O42 1.345(10) .
Cl3 O43 1.433(11) .
Cl3 O44 1.360(9) .
Cl4 O57 1.432(7) .
Cl4 O58 1.437(15) .
Cl4 O59 1.429(8) .
Cl4 O60 1.436(10) .
